data_7116401
loop_
_publ_author_name
'Dong-Hong Ren'
'Dan Qiu'
'Chun-Yan Pang'
'Zaijun Li'
'Zhi-Guo Gu'

_publ_section_title
;
 Chiral tetrahedral iron(II) cages: diastereoselective subcomponent
 self-assembly, structure interconversion and spin-crossover properties
;
_journal_name_full Chem.Commun.
_journal_page_first 788
_journal_paper_doi 10.1039/C4cc08041F
_journal_volume 51
_journal_year 2015
_chemical_absolute_configuration rmad
_chemical_formula_moiety 'C180 H216 Fe4 N36 O12, 8(Cl O4), 2(C4 H10 O), 11.59(C2 H3 N), H2 O'
_chemical_formula_sum 'C211.17 H272.75 Cl8 Fe4 N47.58 O47'
_chemical_formula_weight 4736.68
_chemical_name_systematic
; 
 ? 
;
_space_group_IT_number 1
_symmetry_cell_setting triclinic
_symmetry_space_group_name_Hall 'P 1'
_symmetry_space_group_name_H-M 'P 1'
_atom_sites_solution_hydrogens geom
_atom_sites_solution_primary direct
_atom_sites_solution_secondary difmap
_audit_creation_method SHELXL-97
_cell_angle_alpha 116.6207(11)
_cell_angle_beta 115.5608(12)
_cell_angle_gamma 94.4565(13)
_cell_formula_units_Z 1
_cell_length_a 19.6065(9)
_cell_length_b 19.7357(8)
_cell_length_c 20.2252(9)
_cell_measurement_reflns_used 9903
_cell_measurement_temperature 123(2)
_cell_measurement_theta_max 24.88
_cell_measurement_theta_min 2.99
_cell_volume 5944.6(5)
_computing_structure_refinement 'SHELXL-97 (Sheldrick, 2008)'
_computing_structure_solution 'SHELXS-97 (Sheldrick, 2008)'
_diffrn_ambient_temperature 123(2)
_diffrn_measured_fraction_theta_full 0.982
_diffrn_measured_fraction_theta_max 0.982
_diffrn_measurement_device_type 'PHOTON 100 CMOS detector'
_diffrn_measurement_method 'omega scan'
_diffrn_radiation_monochromator 'TRIUMPH curved crystal monochromator'
_diffrn_radiation_source 'fine-focus sealed tube'
_diffrn_radiation_type MoK\a
_diffrn_radiation_wavelength 0.71073
_diffrn_reflns_av_R_equivalents 0.0477
_diffrn_reflns_av_sigmaI/netI 0.0865
_diffrn_reflns_limit_h_max 23
_diffrn_reflns_limit_h_min -23
_diffrn_reflns_limit_k_max 23
_diffrn_reflns_limit_k_min -23
_diffrn_reflns_limit_l_max 21
_diffrn_reflns_limit_l_min -24
_diffrn_reflns_number 51620
_diffrn_reflns_theta_full 25.08
_diffrn_reflns_theta_max 25.08
_diffrn_reflns_theta_min 2.99
_exptl_absorpt_coefficient_mu 0.411
_exptl_absorpt_correction_T_max 0.9523
_exptl_absorpt_correction_T_min 0.8936
_exptl_absorpt_correction_type multi-scan
_exptl_absorpt_process_details 'SADABS (Bruker, 2000)'
_exptl_crystal_colour purple
_exptl_crystal_density_diffrn 1.323
_exptl_crystal_density_method 'not measured'
_exptl_crystal_description block
_exptl_crystal_F_000 2489
_exptl_crystal_size_max 0.28
_exptl_crystal_size_mid 0.25
_exptl_crystal_size_min 0.12
_platon_squeeze_details
;
;
_refine_diff_density_max 0.769
_refine_diff_density_min -0.902
_refine_diff_density_rms 0.089
_refine_ls_abs_structure_details 'Flack H D (1983), Acta Cryst. A39, 876-881'
_refine_ls_abs_structure_Flack -0.036(17)
_refine_ls_extinction_method none
_refine_ls_goodness_of_fit_ref 1.061
_refine_ls_hydrogen_treatment constr
_refine_ls_matrix_type full
_refine_ls_number_parameters 2652
_refine_ls_number_reflns 33456
_refine_ls_number_restraints 579
_refine_ls_restrained_S_all 1.078
_refine_ls_R_factor_all 0.1278
_refine_ls_R_factor_gt 0.0832
_refine_ls_shift/su_max 0.007
_refine_ls_shift/su_mean 0.000
_refine_ls_structure_factor_coef Fsqd
_refine_ls_weighting_details 'calc w=1/[\s^2^(Fo^2^)+(0.1245P)^2^+4.8930P] where P=(Fo^2^+2Fc^2^)/3'
_refine_ls_weighting_scheme calc
_refine_ls_wR_factor_gt 0.2055
_refine_ls_wR_factor_ref 0.2337
_reflns_number_gt 22953
_reflns_number_total 33456
_reflns_threshold_expression >2sigma(I)
_cod_data_source_file c4cc08041f2.cif
_cod_data_source_block 2R
_cod_original_sg_symbol_Hall P1
_cod_original_sg_symbol_H-M P1
_cod_database_code 7116401

loop_
_symmetry_equiv_pos_as_xyz
'x, y, z'

loop_
_atom_site_label
_atom_site_type_symbol
_atom_site_fract_x
_atom_site_fract_y
_atom_site_fract_z
_atom_site_U_iso_or_equiv
_atom_site_adp_type
_atom_site_occupancy
_atom_site_symmetry_multiplicity
_atom_site_calc_flag
_atom_site_refinement_flags
_atom_site_disorder_assembly
_atom_site_disorder_group
N48 N 0.681(3) 0.046(3) 0.719(3) 0.209(16) Uiso 0.561(14) 1 d PDU A 11
C215 C 0.643(3) 0.075(3) 0.684(3) 0.179(13) Uiso 0.561(14) 1 d PDU A 11
C216 C 0.597(3) 0.086(3) 0.612(4) 0.220(15) Uiso 0.561(14) 1 d PDU A 11
H21C H 0.5940 0.1387 0.6340 0.263 Uiso 0.561(14) 1 d PR A 11
H21D H 0.5436 0.0482 0.5755 0.263 Uiso 0.561(14) 1 d PR A 11
H21B H 0.6196 0.0779 0.5759 0.263 Uiso 0.561(14) 1 d PR A 11
N48' N 0.7041(14) 1.0131(13) 0.7563(13) 0.068(6) Uiso 0.439(14) 1 d PDU A 12
C315 C 0.693(3) 1.013(3) 0.6938(19) 0.116(11) Uiso 0.439(14) 1 d PDU A 12
C316 C 0.655(2) 0.976(2) 0.5997(16) 0.108(11) Uiso 0.439(14) 1 d PDU A 12
H31C H 0.6803 1.0124 0.5890 0.163 Uiso 0.439(14) 1 calc PR A 12
H31D H 0.5978 0.9682 0.5733 0.163 Uiso 0.439(14) 1 calc PR A 12
H31E H 0.6634 0.9245 0.5740 0.163 Uiso 0.439(14) 1 calc PR A 12
N46 N 0.6299(11) 0.0308(12) 0.3941(12) 0.067(5) Uiso 0.585(16) 1 d PDU B 13
C211 C 0.5833(13) 0.0239(13) 0.4124(14) 0.072(6) Uiso 0.585(16) 1 d PDU B 13
C212 C 0.5340(18) 0.026(2) 0.449(2) 0.128(10) Uiso 0.585(16) 1 d PDU B 13
H21E H 0.4831 -0.0188 0.4057 0.192 Uiso 0.585(16) 1 calc PR B 13
H21F H 0.5234 0.0771 0.4675 0.192 Uiso 0.585(16) 1 calc PR B 13
H21G H 0.5621 0.0212 0.4996 0.192 Uiso 0.585(16) 1 calc PR B 13
N47 N 0.566(2) 0.231(2) 0.516(2) 0.161(11) Uiso 0.585(16) 1 d PDU B 13
C213 C 0.5947(18) 0.2237(19) 0.4745(19) 0.108(9) Uiso 0.585(16) 1 d PDU B 13
C214 C 0.6330(19) 0.219(2) 0.428(2) 0.089(8) Uiso 0.585(16) 1 d PDU B 13
H21M H 0.6442 0.2664 0.4259 0.107 Uiso 0.585(16) 1 d PR B 13
H21K H 0.5965 0.1721 0.3710 0.107 Uiso 0.585(16) 1 d PR B 13
H21L H 0.6804 0.2065 0.4523 0.107 Uiso 0.585(16) 1 d PR B 13
N46' N 0.6508(19) 0.0638(17) 0.3939(19) 0.087(8) Uiso 0.415(16) 1 d PDU B 14
C311 C 0.6485(19) 0.1272(16) 0.411(2) 0.071(8) Uiso 0.415(16) 1 d PDU B 14
C312 C 0.652(3) 0.206(2) 0.423(3) 0.091(10) Uiso 0.415(16) 1 d PDU B 14
H31F H 0.6107 0.2224 0.4362 0.136 Uiso 0.415(16) 1 calc PR B 14
H31G H 0.6412 0.2035 0.3701 0.136 Uiso 0.415(16) 1 calc PR B 14
H31H H 0.7048 0.2452 0.4716 0.136 Uiso 0.415(16) 1 calc PR B 14
C82 C 1.0295(9) 1.1902(8) 0.5522(12) 0.049(4) Uiso 0.458(10) 1 d PDU C 1
H82 H 1.0043 1.2043 0.5075 0.059 Uiso 0.458(10) 1 calc PR C 1
C83 C 0.8634(12) 1.1805(12) 0.6339(11) 0.063(4) Uiso 0.458(10) 1 d PDU C 1
C84 C 0.8576(14) 1.2245(13) 0.5936(12) 0.059(4) Uiso 0.458(10) 1 d PDU C 1
H84A H 0.8195 1.2512 0.5833 0.070 Uiso 0.458(10) 1 calc PR C 1
C85 C 0.9159(11) 1.2232(12) 0.5710(13) 0.053(3) Uiso 0.458(10) 1 d PDU C 1
H85A H 0.9164 1.2528 0.5448 0.063 Uiso 0.458(10) 1 calc PR C 1
C86 C 0.9718(9) 1.1861(11) 0.5808(11) 0.042(4) Uiso 0.458(10) 1 d PDU C 1
C87 C 0.9726(12) 1.1448(12) 0.6210(12) 0.045(4) Uiso 0.458(10) 1 d PDU C 1
H87A H 1.0102 1.1175 0.6299 0.054 Uiso 0.458(10) 1 calc PR C 1
C88 C 0.9185(11) 1.1427(13) 0.6491(13) 0.054(4) Uiso 0.458(10) 1 d PDU C 1
H88A H 0.9203 1.1154 0.6781 0.064 Uiso 0.458(10) 1 calc PR C 1
O6 O 0.8075(11) 1.1765(11) 0.6594(11) 0.084(5) Uiso 0.458(10) 1 d PDU C 1
C89 C 0.814(3) 1.139(3) 0.707(3) 0.155(14) Uiso 0.458(10) 1 d PDU C 1
H89A H 0.7720 1.1424 0.7212 0.233 Uiso 0.458(10) 1 calc PR C 1
H89B H 0.8667 1.1658 0.7601 0.233 Uiso 0.458(10) 1 calc PR C 1
H89C H 0.8069 1.0820 0.6710 0.233 Uiso 0.458(10) 1 calc PR C 1
C90 C 1.1078(10) 1.2608(9) 0.6256(13) 0.048(5) Uiso 0.458(10) 1 d PDU C 1
H90A H 1.0954 1.3095 0.6522 0.072 Uiso 0.458(10) 1 calc PR C 1
H90B H 1.1397 1.2693 0.6020 0.072 Uiso 0.458(10) 1 calc PR C 1
H90C H 1.1383 1.2486 0.6695 0.072 Uiso 0.458(10) 1 calc PR C 1
C82' C 1.0298(8) 1.1912(7) 0.5304(10) 0.046(4) Uiso 0.542(10) 1 d PDU C 2
H82A H 1.0059 1.1933 0.4768 0.055 Uiso 0.542(10) 1 calc PR C 2
C83' C 0.8592(9) 1.2129(11) 0.6118(9) 0.058(4) Uiso 0.542(10) 1 d PDU C 2
C84' C 0.8721(11) 1.2528(11) 0.5728(10) 0.060(4) Uiso 0.542(10) 1 d PDU C 2
H84B H 0.8410 1.2855 0.5625 0.072 Uiso 0.542(10) 1 calc PR C 2
C85' C 0.9253(9) 1.2457(10) 0.5511(11) 0.051(4) Uiso 0.542(10) 1 d PDU C 2
H85B H 0.9336 1.2757 0.5278 0.062 Uiso 0.542(10) 1 calc PR C 2
C86' C 0.9694(8) 1.1983(9) 0.5594(10) 0.043(3) Uiso 0.542(10) 1 d PDU C 2
C87' C 0.9589(10) 1.1604(11) 0.5968(11) 0.044(3) Uiso 0.542(10) 1 d PDU C 2
H87B H 0.9899 1.1271 0.6049 0.052 Uiso 0.542(10) 1 calc PR C 2
C88' C 0.9024(10) 1.1680(11) 0.6257(12) 0.055(3) Uiso 0.542(10) 1 d PDU C 2
H88B H 0.8969 1.1417 0.6534 0.066 Uiso 0.542(10) 1 calc PR C 2
O6' O 0.8001(8) 1.2253(8) 0.6316(9) 0.075(4) Uiso 0.542(10) 1 d PDU C 2
C89' C 0.7616(17) 1.1745(15) 0.6452(18) 0.087(7) Uiso 0.542(10) 1 d PDU C 2
H89D H 0.7230 1.1957 0.6594 0.131 Uiso 0.542(10) 1 calc PR C 2
H89E H 0.8015 1.1716 0.6932 0.131 Uiso 0.542(10) 1 calc PR C 2
H89F H 0.7333 1.1205 0.5924 0.131 Uiso 0.542(10) 1 calc PR C 2
C90' C 1.1066(9) 1.2642(7) 0.5992(11) 0.041(4) Uiso 0.542(10) 1 d PDU C 2
H90D H 1.1460 1.2585 0.5813 0.061 Uiso 0.542(10) 1 calc PR C 2
H90E H 1.1286 1.2676 0.6547 0.061 Uiso 0.542(10) 1 calc PR C 2
H90F H 1.0944 1.3132 0.6058 0.061 Uiso 0.542(10) 1 calc PR C 2
C1 C 0.9759(5) 0.5631(6) 0.6538(6) 0.042(2) Uani 1 1 d . . .
H1A H 1.0072 0.5771 0.7145 0.051 Uiso 1 1 calc R . .
H1B H 0.9557 0.5037 0.6152 0.051 Uiso 1 1 calc R . .
C2 C 0.9053(5) 0.5939(5) 0.6407(6) 0.038(2) Uani 1 1 d . . .
H2A H 0.8703 0.5678 0.6522 0.046 Uiso 1 1 calc R . .
H2B H 0.8734 0.5780 0.5793 0.046 Uiso 1 1 calc R . .
C3 C 0.9301(5) 0.6853(5) 0.6990(5) 0.039(2) Uani 1 1 d . . .
H3A H 0.9633 0.7016 0.7604 0.046 Uiso 1 1 calc R . .
H3B H 0.9636 0.7116 0.6863 0.046 Uiso 1 1 calc R . .
C4 C 0.8599(5) 0.7146(5) 0.6873(5) 0.037(2) Uani 1 1 d . . .
H4A H 0.8229 0.6845 0.6938 0.045 Uiso 1 1 calc R . .
H4B H 0.8789 0.7724 0.7324 0.045 Uiso 1 1 calc R . .
C5 C 1.0953(5) 0.6654(5) 0.6920(5) 0.0348(19) Uani 1 1 d . . .
C6 C 1.0740(5) 0.6234(5) 0.5641(5) 0.0332(19) Uani 1 1 d . . .
H6A H 1.0793 0.6200 0.5183 0.040 Uiso 1 1 calc R . .
C7 C 1.0157(5) 0.5720(5) 0.5540(5) 0.0363(19) Uani 1 1 d . . .
H7A H 0.9737 0.5261 0.5009 0.044 Uiso 1 1 calc R . .
C8 C 1.1356(5) 0.7190(5) 0.7838(5) 0.0335(19) Uani 1 1 d . . .
H8A H 1.1182 0.7122 0.8183 0.040 Uiso 1 1 calc R . .
C9 C 1.2428(6) 0.8391(6) 0.9109(5) 0.047(2) Uani 1 1 d . . .
H9A H 1.3012 0.8517 0.9310 0.057 Uiso 1 1 calc R . .
C10 C 1.1960(7) 1.0623(7) 0.9679(8) 0.067(3) Uani 1 1 d . . .
C11 C 1.2733(7) 1.0626(7) 1.0154(8) 0.083(5) Uani 1 1 d . . .
H11A H 1.3164 1.1116 1.0614 0.100 Uiso 1 1 calc R . .
C12 C 1.2849(6) 0.9890(6) 0.9928(7) 0.062(3) Uani 1 1 d . . .
H12A H 1.3374 0.9889 1.0244 0.075 Uiso 1 1 calc R . .
C13 C 1.2250(6) 0.9159(6) 0.9275(5) 0.047(2) Uani 1 1 d . . .
C14 C 1.1477(6) 0.9176(6) 0.8847(6) 0.050(3) Uani 1 1 d . . .
H14A H 1.1036 0.8687 0.8424 0.061 Uiso 1 1 calc R . .
C15 C 1.1353(7) 0.9916(6) 0.9044(7) 0.055(3) Uani 1 1 d . . .
H15A H 1.0831 0.9921 0.8724 0.066 Uiso 1 1 calc R . .
C16 C 1.2448(10) 1.2045(7) 1.0399(13) 0.117(7) Uani 1 1 d . . .
H16A H 1.2257 1.2497 1.0433 0.176 Uiso 1 1 calc R . .
H16B H 1.2821 1.2019 1.0192 0.176 Uiso 1 1 calc R . .
H16C H 1.2726 1.2121 1.0976 0.176 Uiso 1 1 calc R . .
C17 C 1.2305(7) 0.8120(7) 0.9641(6) 0.063(3) Uani 1 1 d . . .
H17A H 1.2428 0.7622 0.9524 0.094 Uiso 1 1 calc R . .
H17B H 1.1745 0.8024 0.9490 0.094 Uiso 1 1 calc R . .
H17C H 1.2661 0.8537 1.0258 0.094 Uiso 1 1 calc R . .
C18 C 0.7528(4) 0.6404(5) 0.5297(5) 0.0292(17) Uani 1 1 d . . .
C19 C 0.7916(5) 0.7130(5) 0.4893(5) 0.0345(19) Uani 1 1 d . . .
H19A H 0.7948 0.7313 0.4542 0.041 Uiso 1 1 calc R . .
C20 C 0.8431(5) 0.7494(5) 0.5763(5) 0.0340(19) Uani 1 1 d . . .
H20A H 0.8881 0.7974 0.6129 0.041 Uiso 1 1 calc R . .
C21 C 0.7024(5) 0.5719(5) 0.5139(5) 0.0321(18) Uani 1 1 d . . .
H21A H 0.7094 0.5635 0.5588 0.038 Uiso 1 1 calc R . .
C22 C 0.5938(5) 0.4473(5) 0.4090(5) 0.0336(19) Uani 1 1 d . . .
H22A H 0.5376 0.4402 0.3683 0.040 Uiso 1 1 calc R . .
C23 C 0.6497(5) 0.2446(5) 0.2650(6) 0.041(2) Uani 1 1 d . . .
C24 C 0.7103(5) 0.3103(5) 0.3414(6) 0.038(2) Uani 1 1 d . . .
H24A H 0.7643 0.3116 0.3624 0.045 Uiso 1 1 calc R . .
C25 C 0.6929(5) 0.3745(5) 0.3880(5) 0.0340(19) Uani 1 1 d . . .
H25A H 0.7355 0.4198 0.4414 0.041 Uiso 1 1 calc R . .
C26 C 0.6144(5) 0.3751(5) 0.3590(5) 0.0349(19) Uani 1 1 d . . .
C27 C 0.5536(5) 0.3062(6) 0.2837(6) 0.043(2) Uani 1 1 d . . .
H27A H 0.4993 0.3029 0.2654 0.052 Uiso 1 1 calc R . .
C28 C 0.5702(6) 0.2413(5) 0.2342(6) 0.046(2) Uani 1 1 d . . .
H28A H 0.5281 0.1959 0.1806 0.056 Uiso 1 1 calc R . .
C29 C 0.6105(7) 0.1136(7) 0.1416(7) 0.072(4) Uani 1 1 d . . .
H29A H 0.6345 0.0757 0.1165 0.108 Uiso 1 1 calc R . .
H29B H 0.5782 0.1280 0.1004 0.108 Uiso 1 1 calc R . .
H29C H 0.5761 0.0884 0.1537 0.108 Uiso 1 1 calc R . .
C30 C 0.5940(6) 0.4447(6) 0.4829(6) 0.047(2) Uani 1 1 d . . .
H30A H 0.5812 0.4907 0.5152 0.070 Uiso 1 1 calc R . .
H30B H 0.6473 0.4471 0.5219 0.070 Uiso 1 1 calc R . .
H30C H 0.5538 0.3946 0.4594 0.070 Uiso 1 1 calc R . .
C31 C 1.3379(5) 0.6596(5) 0.5235(5) 0.039(2) Uani 1 1 d . . .
H31A H 1.3785 0.6537 0.5693 0.047 Uiso 1 1 calc R . .
H31B H 1.3663 0.6891 0.5089 0.047 Uiso 1 1 calc R . .
C32 C 1.2811(6) 0.5753(5) 0.4419(6) 0.040(2) Uani 1 1 d . . .
H32A H 1.2373 0.5815 0.3987 0.048 Uiso 1 1 calc R . .
H32B H 1.3115 0.5489 0.4156 0.048 Uiso 1 1 calc R . .
C33 C 1.2455(5) 0.5227(5) 0.4618(5) 0.041(2) Uani 1 1 d . . .
H33A H 1.2209 0.5523 0.4944 0.049 Uiso 1 1 calc R . .
H33B H 1.2891 0.5119 0.5001 0.049 Uiso 1 1 calc R . .
C34 C 1.1826(6) 0.4430(5) 0.3826(6) 0.044(2) Uani 1 1 d . . .
H34A H 1.2061 0.4142 0.3484 0.053 Uiso 1 1 calc R . .
H34B H 1.1668 0.4095 0.4017 0.053 Uiso 1 1 calc R . .
C35 C 1.2841(4) 0.7149(5) 0.6219(5) 0.0298(18) Uani 1 1 d . . .
C36 C 1.2100(5) 0.7732(5) 0.5674(5) 0.037(2) Uani 1 1 d . . .
H36A H 1.1742 0.8022 0.5573 0.045 Uiso 1 1 calc R . .
C37 C 1.2454(5) 0.7415(5) 0.5213(6) 0.039(2) Uani 1 1 d . . .
H37A H 1.2384 0.7442 0.4732 0.046 Uiso 1 1 calc R . .
C38 C 1.3167(5) 0.6877(4) 0.6812(5) 0.0310(18) Uani 1 1 d . . .
H38A H 1.3523 0.6577 0.6798 0.037 Uiso 1 1 calc R . .
C39 C 1.3212(5) 0.6800(5) 0.7975(5) 0.0348(19) Uani 1 1 d . . .
H39A H 1.3338 0.7263 0.8546 0.042 Uiso 1 1 calc R . .
C40 C 1.1285(5) 0.4909(5) 0.7273(6) 0.0369(19) Uani 1 1 d . . .
C41 C 1.1395(5) 0.4891(5) 0.6624(6) 0.037(2) Uani 1 1 d . . .
H41A H 1.1048 0.4464 0.6036 0.045 Uiso 1 1 calc R . .
C42 C 1.2002(5) 0.5489(5) 0.6841(5) 0.0308(17) Uani 1 1 d . . .
H42A H 1.2065 0.5475 0.6396 0.037 Uiso 1 1 calc R . .
C43 C 1.2536(5) 0.6123(5) 0.7705(5) 0.0342(19) Uani 1 1 d . . .
C44 C 1.2412(6) 0.6120(5) 0.8333(6) 0.044(2) Uani 1 1 d . . .
H44A H 1.2759 0.6548 0.8921 0.052 Uiso 1 1 calc R . .
C45 C 1.1804(6) 0.5521(6) 0.8141(6) 0.047(2) Uani 1 1 d . . .
H45A H 1.1744 0.5529 0.8586 0.057 Uiso 1 1 calc R . .
C46 C 1.0478(7) 0.4319(7) 0.7618(7) 0.066(3) Uani 1 1 d . . .
H46A H 0.9999 0.3861 0.7328 0.099 Uiso 1 1 calc R . .
H46B H 1.0387 0.4821 0.7913 0.099 Uiso 1 1 calc R . .
H46C H 1.0938 0.4281 0.8044 0.099 Uiso 1 1 calc R . .
C47 C 1.3963(5) 0.6593(7) 0.8133(7) 0.050(2) Uani 1 1 d . . .
H47A H 1.4386 0.7047 0.8310 0.075 Uiso 1 1 calc R . .
H47B H 1.3858 0.6117 0.7599 0.075 Uiso 1 1 calc R . .
H47C H 1.4135 0.6479 0.8594 0.075 Uiso 1 1 calc R . .
C48 C 1.0921(5) 0.4534(5) 0.2548(5) 0.0356(19) Uani 1 1 d . . .
C49 C 0.9975(5) 0.4770(5) 0.2798(5) 0.037(2) Uani 1 1 d . . .
H49A H 0.9498 0.4880 0.2750 0.044 Uiso 1 1 calc R . .
C50 C 1.0527(5) 0.4677(5) 0.3434(6) 0.039(2) Uani 1 1 d . . .
H50A H 1.0496 0.4713 0.3904 0.047 Uiso 1 1 calc R . .
C51 C 1.1325(5) 0.4407(5) 0.2076(6) 0.040(2) Uani 1 1 d . . .
H51A H 1.1816 0.4298 0.2239 0.048 Uiso 1 1 calc R . .
C52 C 1.1318(6) 0.4407(6) 0.0885(6) 0.052(3) Uani 1 1 d . . .
H52A H 1.0876 0.4112 0.0262 0.062 Uiso 1 1 calc R . .
C53 C 1.2443(7) 0.6730(7) 0.1502(8) 0.061(3) Uani 1 1 d . . .
C54 C 1.1968(7) 0.6110(8) 0.0643(8) 0.065(3) Uani 1 1 d . . .
H54A H 1.1888 0.6188 0.0188 0.078 Uiso 1 1 calc R . .
C55 C 1.1614(6) 0.5376(8) 0.0471(7) 0.059(3) Uani 1 1 d . . .
H55A H 1.1283 0.4945 -0.0117 0.071 Uiso 1 1 calc R . .
C56 C 1.1716(5) 0.5233(6) 0.1116(5) 0.041(2) Uani 1 1 d . . .
C57 C 1.2189(5) 0.5863(6) 0.1960(6) 0.044(2) Uani 1 1 d . . .
H57A H 1.2261 0.5784 0.2414 0.052 Uiso 1 1 calc R . .
C58 C 1.2560(6) 0.6601(7) 0.2162(7) 0.053(3) Uani 1 1 d . . .
H58A H 1.2897 0.7028 0.2753 0.064 Uiso 1 1 calc R . .
C59 C 1.2802(13) 0.7621(12) 0.1129(13) 0.130(7) Uani 1 1 d . . .
H59A H 1.3127 0.8178 0.1401 0.195 Uiso 1 1 calc R . .
H59B H 1.2241 0.7528 0.0734 0.195 Uiso 1 1 calc R . .
H59C H 1.3003 0.7251 0.0802 0.195 Uiso 1 1 calc R . .
C60 C 1.1900(7) 0.3935(7) 0.0939(8) 0.072(4) Uani 1 1 d . . .
H60A H 1.1631 0.3402 0.0785 0.109 Uiso 1 1 calc R . .
H60B H 1.2368 0.4225 0.1532 0.109 Uiso 1 1 calc R . .
H60C H 1.2075 0.3875 0.0535 0.109 Uiso 1 1 calc R . .
C61 C 1.1981(7) 1.0590(6) 0.7871(7) 0.054(3) Uani 1 1 d . . .
H61A H 1.2525 1.0832 0.8396 0.065 Uiso 1 1 calc R . .
H61B H 1.1624 1.0849 0.8043 0.065 Uiso 1 1 calc R . .
C62 C 1.2016(6) 1.0736(6) 0.7205(6) 0.051(3) Uani 1 1 d . . .
H62A H 1.2209 1.1323 0.7461 0.061 Uiso 1 1 calc R . .
H62B H 1.1466 1.0512 0.6695 0.061 Uiso 1 1 calc R . .
C63 C 1.2565(5) 1.0358(6) 0.6897(6) 0.044(2) Uani 1 1 d . . .
H63A H 1.3121 1.0600 0.7403 0.052 Uiso 1 1 calc R . .
H63B H 1.2386 0.9775 0.6664 0.052 Uiso 1 1 calc R . .
C64 C 1.2568(6) 1.0476(6) 0.6206(6) 0.051(2) Uani 1 1 d . . .
H64A H 1.2696 1.1055 0.6413 0.061 Uiso 1 1 calc R . .
H64B H 1.2988 1.0296 0.6101 0.061 Uiso 1 1 calc R . .
C65 C 1.2097(5) 0.9241(5) 0.7639(5) 0.0325(18) Uani 1 1 d . . .
C66 C 1.0860(5) 0.8473(6) 0.6683(6) 0.043(2) Uani 1 1 d . . .
H66A H 1.0391 0.8010 0.6269 0.052 Uiso 1 1 calc R . .
C67 C 1.0891(5) 0.9223(6) 0.6912(6) 0.041(2) Uani 1 1 d . . .
H67A H 1.0446 0.9392 0.6706 0.050 Uiso 1 1 calc R . .
C68 C 1.2954(5) 0.9420(5) 0.8188(5) 0.0345(19) Uani 1 1 d . . .
H68A H 1.3339 0.9946 0.8562 0.041 Uiso 1 1 calc R . .
C69 C 1.3997(5) 0.8877(5) 0.8579(6) 0.039(2) Uani 1 1 d . . .
H69A H 1.4026 0.8430 0.8687 0.047 Uiso 1 1 calc R . .
C70 C 1.5037(5) 0.8568(6) 0.7022(7) 0.045(2) Uani 1 1 d . . .
C71 C 1.4411(5) 0.8872(5) 0.6890(6) 0.040(2) Uani 1 1 d . . .
H71A H 1.4218 0.9014 0.6468 0.048 Uiso 1 1 calc R . .
C72 C 1.4072(5) 0.8966(5) 0.7391(5) 0.0353(19) Uani 1 1 d . . .
H72A H 1.3647 0.9183 0.7308 0.042 Uiso 1 1 calc R . .
C73 C 1.4324(5) 0.8760(5) 0.7999(5) 0.038(2) Uani 1 1 d . . .
C74 C 1.4969(6) 0.8440(6) 0.8101(7) 0.048(2) Uani 1 1 d . . .
H74A H 1.5154 0.8272 0.8501 0.058 Uiso 1 1 calc R . .
C75 C 1.5315(6) 0.8375(7) 0.7640(8) 0.056(3) Uani 1 1 d . . .
H75A H 1.5762 0.8192 0.7745 0.067 Uiso 1 1 calc R . .
C76 C 1.5117(7) 0.8591(7) 0.5887(7) 0.060(3) Uani 1 1 d . . .
H76A H 1.5459 0.8514 0.5639 0.089 Uiso 1 1 calc R . .
H76B H 1.5099 0.9140 0.6099 0.089 Uiso 1 1 calc R . .
H76C H 1.4573 0.8205 0.5439 0.089 Uiso 1 1 calc R . .
C77 C 1.4525(5) 0.9676(6) 0.9470(6) 0.048(2) Uani 1 1 d . . .
H77A H 1.5082 0.9687 0.9732 0.071 Uiso 1 1 calc R . .
H77B H 1.4328 0.9716 0.9852 0.071 Uiso 1 1 calc R . .
H77C H 1.4499 1.0130 0.9391 0.071 Uiso 1 1 calc R . .
C78 C 1.1176(5) 1.0288(5) 0.5112(6) 0.041(2) Uani 1 1 d . . .
C79 C 1.0754(6) 0.9021(5) 0.4185(6) 0.042(2) Uani 1 1 d . . .
H79A H 1.0419 0.8494 0.3696 0.050 Uiso 1 1 calc R . .
C80 C 1.1521(5) 0.9214(5) 0.4802(6) 0.041(2) Uani 1 1 d . . .
H80A H 1.1820 0.8860 0.4824 0.050 Uiso 1 1 calc R . .
C81 C 1.1109(5) 1.1059(5) 0.5458(6) 0.041(2) Uani 1 1 d . C .
H81A H 1.1551 1.1520 0.5964 0.049 Uiso 1 1 calc R . .
C91 C 0.7159(6) 0.3144(5) 0.1687(6) 0.041(2) Uani 1 1 d . . .
H91A H 0.6604 0.2790 0.1400 0.049 Uiso 1 1 calc R . .
H91B H 0.7532 0.2875 0.1889 0.049 Uiso 1 1 calc R . .
C92 C 0.7257(6) 0.3261(6) 0.1038(6) 0.046(2) Uani 1 1 d . . .
H92A H 0.7181 0.2734 0.0566 0.055 Uiso 1 1 calc R . .
H92B H 0.7812 0.3616 0.1331 0.055 Uiso 1 1 calc R . .
C93 C 0.6670(5) 0.3627(6) 0.0640(6) 0.046(2) Uani 1 1 d . . .
H93A H 0.6713 0.4132 0.1113 0.056 Uiso 1 1 calc R . .
H93B H 0.6116 0.3250 0.0305 0.056 Uiso 1 1 calc R . .
C94 C 0.6821(5) 0.3807(7) 0.0041(6) 0.049(3) Uani 1 1 d . . .
H94A H 0.6753 0.3299 -0.0449 0.059 Uiso 1 1 calc R . .
H94B H 0.6421 0.4036 -0.0199 0.059 Uiso 1 1 calc R . .
C95 C 0.6786(5) 0.4265(5) 0.2554(5) 0.0308(18) Uani 1 1 d . . .
C96 C 0.7986(5) 0.5115(5) 0.3656(5) 0.0325(18) Uani 1 1 d . . .
H96A H 0.8408 0.5584 0.4173 0.039 Uiso 1 1 calc R . .
C97 C 0.8078(5) 0.4436(5) 0.3126(5) 0.039(2) Uani 1 1 d . . .
H97A H 0.8571 0.4344 0.3220 0.047 Uiso 1 1 calc R . .
C98 C 0.5948(5) 0.4029(5) 0.2057(5) 0.0336(19) Uani 1 1 d . . .
H98A H 0.5629 0.3531 0.1518 0.040 Uiso 1 1 calc R . .
C99 C 0.4752(5) 0.4367(6) 0.1895(6) 0.043(2) Uani 1 1 d . . .
H99A H 0.4574 0.4535 0.2323 0.051 Uiso 1 1 calc R . .
C100 C 0.4195(6) 0.5833(7) 0.0799(6) 0.056(3) Uani 1 1 d . . .
C101 C 0.4762(5) 0.5457(6) 0.0740(6) 0.046(2) Uani 1 1 d . . .
H10A H 0.5021 0.5522 0.0459 0.055 Uiso 1 1 calc R . .
C102 C 0.4942(5) 0.4994(6) 0.1092(5) 0.041(2) Uani 1 1 d . . .
H10B H 0.5328 0.4742 0.1051 0.049 Uiso 1 1 calc R . .
C103 C 0.4572(4) 0.4886(5) 0.1507(5) 0.035(2) Uani 1 1 d . . .
C104 C 0.3998(5) 0.5231(7) 0.1531(6) 0.055(3) Uani 1 1 d . . .
H10C H 0.3725 0.5142 0.1791 0.066 Uiso 1 1 calc R . .
C105 C 0.3803(7) 0.5699(8) 0.1191(7) 0.066(3) Uani 1 1 d . . .
H10D H 0.3404 0.5934 0.1221 0.080 Uiso 1 1 calc R . .
C106 C 0.4338(9) 0.6424(9) 0.0068(9) 0.091(4) Uani 1 1 d . . .
H10E H 0.4142 0.6790 -0.0112 0.136 Uiso 1 1 calc R . .
H10F H 0.4187 0.5900 -0.0447 0.136 Uiso 1 1 calc R . .
H10G H 0.4924 0.6649 0.0447 0.136 Uiso 1 1 calc R . .
C107 C 0.4246(6) 0.3485(6) 0.1190(6) 0.054(3) Uani 1 1 d . . .
H10H H 0.4362 0.3156 0.1444 0.081 Uiso 1 1 calc R . .
H10I H 0.4377 0.3307 0.0736 0.081 Uiso 1 1 calc R . .
H10J H 0.3676 0.3427 0.0938 0.081 Uiso 1 1 calc R . .
C108 C 0.8305(5) 0.4194(6) 0.0573(5) 0.041(2) Uani 1 1 d . . .
C109 C 0.8675(5) 0.5501(6) 0.1424(6) 0.039(2) Uani 1 1 d . . .
H10K H 0.8996 0.6053 0.1817 0.047 Uiso 1 1 calc R . .
C110 C 0.7851(5) 0.5179(7) 0.1049(6) 0.047(2) Uani 1 1 d . . .
H11B H 0.7508 0.5472 0.1153 0.057 Uiso 1 1 calc R . .
C111 C 0.8426(6) 0.3459(6) 0.0173(6) 0.050(3) Uani 1 1 d . . .
H11C H 0.8004 0.2954 -0.0224 0.060 Uiso 1 1 calc R . .
C112 C 0.9392(6) 0.2809(5) 0.0032(6) 0.054(3) Uani 1 1 d . . .
H11D H 0.9744 0.2927 -0.0170 0.065 Uiso 1 1 calc R . .
C113 C 1.0869(7) 0.2374(6) 0.2020(9) 0.062(3) Uani 1 1 d . . .
C114 C 1.0218(6) 0.2645(5) 0.2031(8) 0.055(3) Uani 1 1 d . . .
H11E H 1.0100 0.2720 0.2463 0.066 Uiso 1 1 calc R . .
C115 C 0.9767(6) 0.2793(5) 0.1409(6) 0.049(2) Uani 1 1 d . . .
H11F H 0.9347 0.2994 0.1430 0.059 Uiso 1 1 calc R . .
C116 C 0.9897(6) 0.2664(5) 0.0752(7) 0.049(2) Uani 1 1 d . . .
C117 C 1.0495(8) 0.2353(6) 0.0718(9) 0.068(4) Uani 1 1 d . . .
H11G H 1.0583 0.2245 0.0259 0.081 Uiso 1 1 calc R . .
C118 C 1.0983(8) 0.2191(6) 0.1351(9) 0.069(3) Uani 1 1 d . . .
H11H H 1.1381 0.1959 0.1307 0.083 Uiso 1 1 calc R . .
C119 C 1.1895(9) 0.1925(9) 0.2665(11) 0.094(5) Uani 1 1 d . . .
H11I H 1.2189 0.1905 0.3186 0.141 Uiso 1 1 calc R . .
H11J H 1.2273 0.2227 0.2616 0.141 Uiso 1 1 calc R . .
H11K H 1.1617 0.1377 0.2151 0.141 Uiso 1 1 calc R . .
C120 C 0.8690(7) 0.2055(7) -0.0739(7) 0.071(4) Uani 1 1 d . . .
H12B H 0.8888 0.1607 -0.0936 0.107 Uiso 1 1 calc R . .
H12C H 0.8405 0.2144 -0.1211 0.107 Uiso 1 1 calc R . .
H12D H 0.8324 0.1925 -0.0570 0.107 Uiso 1 1 calc R . .
C121 C 0.6012(6) 0.7639(5) 0.2540(5) 0.047(2) Uani 1 1 d . . .
H12E H 0.5538 0.7624 0.2603 0.056 Uiso 1 1 calc R . .
H12F H 0.5846 0.7556 0.1966 0.056 Uiso 1 1 calc R . .
C122 C 0.6674(6) 0.8457(6) 0.3258(6) 0.052(2) Uani 1 1 d . . .
H12G H 0.7152 0.8457 0.3203 0.062 Uiso 1 1 calc R . .
H12H H 0.6486 0.8881 0.3177 0.062 Uiso 1 1 calc R . .
C123 C 0.6917(6) 0.8662(6) 0.4167(6) 0.050(2) Uani 1 1 d . . .
H12I H 0.6436 0.8650 0.4217 0.060 Uiso 1 1 calc R . .
H12J H 0.7114 0.8243 0.4250 0.060 Uiso 1 1 calc R . .
C124 C 0.7559(6) 0.9476(6) 0.4879(6) 0.051(3) Uani 1 1 d . . .
H12K H 0.7362 0.9896 0.4799 0.061 Uiso 1 1 calc R . .
H12L H 0.7660 0.9583 0.5447 0.061 Uiso 1 1 calc R . .
C125 C 0.6159(5) 0.6594(5) 0.2945(5) 0.037(2) Uani 1 1 d . . .
C126 C 0.6991(5) 0.6161(5) 0.2580(5) 0.040(2) Uani 1 1 d . . .
H12M H 0.7341 0.5871 0.2492 0.048 Uiso 1 1 calc R . .
C127 C 0.6838(6) 0.6729(6) 0.2375(6) 0.046(2) Uani 1 1 d . . .
H12N H 0.7062 0.6902 0.2121 0.055 Uiso 1 1 calc R . .
C128 C 0.5670(5) 0.6653(5) 0.3317(5) 0.0338(19) Uani 1 1 d . . .
H12O H 0.5361 0.7002 0.3348 0.041 Uiso 1 1 calc R . .
C129 C 0.5192(5) 0.6186(5) 0.4012(5) 0.038(2) Uani 1 1 d . . .
H12P H 0.4942 0.5615 0.3807 0.045 Uiso 1 1 calc R . .
C130 C 0.6577(6) 0.7430(7) 0.6777(6) 0.054(3) Uani 1 1 d . . .
C131 C 0.6802(6) 0.7732(6) 0.6374(6) 0.050(3) Uani 1 1 d . . .
H13A H 0.7249 0.8210 0.6713 0.059 Uiso 1 1 calc R . .
C132 C 0.6376(5) 0.7337(6) 0.5474(6) 0.043(2) Uani 1 1 d . . .
H13B H 0.6532 0.7542 0.5197 0.052 Uiso 1 1 calc R . .
C133 C 0.5723(5) 0.6643(5) 0.4986(5) 0.0350(19) Uani 1 1 d . . .
C134 C 0.5511(6) 0.6342(6) 0.5410(6) 0.043(2) Uani 1 1 d . . .
H13C H 0.5069 0.5860 0.5076 0.051 Uiso 1 1 calc R . .
C135 C 0.5932(7) 0.6735(7) 0.6294(7) 0.056(3) Uani 1 1 d . . .
H13D H 0.5781 0.6530 0.6574 0.067 Uiso 1 1 calc R . .
C136 C 0.7530(8) 0.8550(9) 0.8201(8) 0.104(6) Uani 1 1 d . . .
H13E H 0.7751 0.8724 0.8810 0.155 Uiso 1 1 calc R . .
H13F H 0.7280 0.8928 0.8090 0.155 Uiso 1 1 calc R . .
H13G H 0.7963 0.8537 0.8079 0.155 Uiso 1 1 calc R . .
C137 C 0.4518(6) 0.6527(7) 0.3769(6) 0.052(3) Uani 1 1 d . . .
H13H H 0.4222 0.6500 0.4047 0.078 Uiso 1 1 calc R . .
H13I H 0.4153 0.6211 0.3137 0.078 Uiso 1 1 calc R . .
H13J H 0.4746 0.7088 0.3965 0.078 Uiso 1 1 calc R . .
C138 C 0.8569(5) 0.9828(5) 0.4517(6) 0.040(2) Uani 1 1 d . C .
C139 C 0.9447(5) 0.9330(5) 0.5047(5) 0.039(2) Uani 1 1 d . C .
H13K H 0.9907 0.9169 0.5196 0.047 Uiso 1 1 calc R . .
C140 C 0.8870(6) 0.9219(6) 0.5239(6) 0.045(2) Uani 1 1 d . . .
H14B H 0.8859 0.8975 0.5549 0.055 Uiso 1 1 calc R . .
C141 C 0.8208(5) 1.0181(5) 0.4046(6) 0.044(2) Uani 1 1 d . C .
H14C H 0.7725 1.0288 0.3970 0.053 Uiso 1 1 calc R . .
C142 C 0.8282(6) 1.0698(6) 0.3194(7) 0.057(3) Uani 1 1 d . C .
H14D H 0.8751 1.1108 0.3353 0.069 Uiso 1 1 calc R . .
C143 C 0.7104(7) 0.8939(8) 0.0446(8) 0.063(3) Uani 1 1 d . . .
C144 C 0.7106(6) 0.8714(7) 0.0987(6) 0.055(3) Uani 1 1 d . . .
H14E H 0.6852 0.8165 0.0758 0.065 Uiso 1 1 calc R . .
C145 C 0.7466(5) 0.9256(6) 0.1852(6) 0.044(2) Uani 1 1 d . . .
H14F H 0.7424 0.9088 0.2209 0.052 Uiso 1 1 calc R . .
C146 C 0.7891(6) 1.0050(7) 0.2223(7) 0.053(3) Uani 1 1 d . . .
C147 C 0.7874(8) 1.0292(8) 0.1659(9) 0.072(3) Uani 1 1 d . . .
H14G H 0.8128 1.0841 0.1888 0.086 Uiso 1 1 calc R . .
C148 C 0.7501(8) 0.9753(9) 0.0797(8) 0.073(4) Uani 1 1 d . . .
H14H H 0.7505 0.9921 0.0426 0.088 Uiso 1 1 calc R . .
C149 C 0.6337(8) 0.7597(8) -0.0813(8) 0.076(4) Uani 1 1 d . . .
H14I H 0.6134 0.7286 -0.1437 0.114 Uiso 1 1 calc R . .
H14J H 0.5887 0.7566 -0.0721 0.114 Uiso 1 1 calc R . .
H14K H 0.6707 0.7375 -0.0530 0.114 Uiso 1 1 calc R . .
C150 C 0.7695(8) 1.1131(7) 0.3341(9) 0.077(4) Uani 1 1 d . . .
H15B H 0.7951 1.1545 0.3959 0.115 Uiso 1 1 calc R . .
H15C H 0.7210 1.0740 0.3158 0.115 Uiso 1 1 calc R . .
H15D H 0.7550 1.1383 0.3002 0.115 Uiso 1 1 calc R . .
C151 C 1.0874(6) 0.7506(7) 0.1641(7) 0.051(3) Uani 1 1 d . . .
H15E H 1.0817 0.7207 0.1065 0.061 Uiso 1 1 calc R . .
H15F H 1.1409 0.7930 0.2054 0.061 Uiso 1 1 calc R . .
C152 C 1.0224(6) 0.7893(6) 0.1585(7) 0.046(2) Uani 1 1 d . . .
H15G H 1.0307 0.8292 0.1434 0.055 Uiso 1 1 calc R . .
H15H H 1.0287 0.8187 0.2164 0.055 Uiso 1 1 calc R . .
C153 C 0.9354(5) 0.7293(6) 0.0914(6) 0.045(2) Uani 1 1 d . . .
H15I H 0.9295 0.6996 0.0336 0.053 Uiso 1 1 calc R . .
H15J H 0.9272 0.6895 0.1068 0.053 Uiso 1 1 calc R . .
C154 C 0.8705(5) 0.7661(7) 0.0843(6) 0.048(2) Uani 1 1 d . . .
H15K H 0.8786 0.8068 0.0702 0.058 Uiso 1 1 calc R . .
H15L H 0.8177 0.7239 0.0366 0.058 Uiso 1 1 calc R . .
C155 C 1.0451(5) 0.6149(6) 0.1429(5) 0.039(2) Uani 1 1 d . . .
C156 C 1.0865(5) 0.6467(5) 0.2730(5) 0.0353(19) Uani 1 1 d . . .
H15M H 1.0964 0.6427 0.3212 0.042 Uiso 1 1 calc R . .
C157 C 1.1086(5) 0.7163(6) 0.2765(6) 0.044(2) Uani 1 1 d . . .
H15N H 1.1370 0.7690 0.3271 0.053 Uiso 1 1 calc R . .
C158 C 1.0012(5) 0.5573(7) 0.0481(6) 0.047(2) Uani 1 1 d . . .
H15O H 0.9955 0.5732 0.0086 0.056 Uiso 1 1 calc R . .
C159 C 0.9218(6) 0.4232(7) -0.0712(6) 0.056(3) Uani 1 1 d . . .
H15P H 0.9288 0.3711 -0.0786 0.068 Uiso 1 1 calc R . .
C160 C 0.6691(7) 0.3860(9) -0.1812(7) 0.068(3) Uani 1 1 d . . .
C161 C 0.7238(6) 0.4623(7) -0.1175(6) 0.060(3) Uani 1 1 d . . .
H16D H 0.7054 0.5066 -0.0997 0.072 Uiso 1 1 calc R . .
C162 C 0.8025(6) 0.4747(7) -0.0806(6) 0.051(3) Uani 1 1 d . . .
H16E H 0.8389 0.5278 -0.0364 0.062 Uiso 1 1 calc R . .
C163 C 0.8330(6) 0.4123(7) -0.1046(5) 0.056(3) Uani 1 1 d . . .
C164 C 0.7783(7) 0.3357(9) -0.1666(7) 0.074(4) Uani 1 1 d . . .
H16F H 0.7964 0.2911 -0.1839 0.089 Uiso 1 1 calc R . .
C165 C 0.6949(7) 0.3233(9) -0.2045(8) 0.080(4) Uani 1 1 d . . .
H16G H 0.6572 0.2703 -0.2465 0.096 Uiso 1 1 calc R . .
C166 C 0.5346(14) 0.3115(13) -0.2788(16) 0.150(8) Uani 1 1 d . . .
H16H H 0.4802 0.3144 -0.2983 0.225 Uiso 1 1 calc R . .
H16I H 0.5407 0.2748 -0.2580 0.225 Uiso 1 1 calc R . .
H16J H 0.5435 0.2917 -0.3273 0.225 Uiso 1 1 calc R . .
C167 C 0.9440(7) 0.4379(10) -0.1293(7) 0.092(5) Uani 1 1 d . . .
H16K H 1.0007 0.4438 -0.1091 0.138 Uiso 1 1 calc R . .
H16L H 0.9350 0.4871 -0.1262 0.138 Uiso 1 1 calc R . .
H16M H 0.9105 0.3922 -0.1894 0.138 Uiso 1 1 calc R . .
C168 C 0.9069(5) 0.8828(5) 0.2311(6) 0.039(2) Uani 1 1 d . C .
C169 C 0.8607(5) 0.8183(5) 0.2753(5) 0.0331(18) Uani 1 1 d . C .
H16N H 0.8483 0.8074 0.3108 0.040 Uiso 1 1 calc R . .
C170 C 0.8420(5) 0.7619(5) 0.1919(5) 0.038(2) Uani 1 1 d . . .
H17D H 0.8147 0.7056 0.1599 0.046 Uiso 1 1 calc R . .
C171 C 0.9471(6) 0.9502(6) 0.2383(7) 0.045(2) Uani 1 1 d . C .
H17E H 0.9518 0.9478 0.1926 0.054 Uiso 1 1 calc R . .
C172 C 1.0259(7) 1.0922(7) 0.3316(9) 0.070(3) Uani 1 1 d . C .
H17F H 1.0132 1.1380 0.3669 0.083 Uiso 1 1 calc R . .
C173 C 1.2801(9) 1.1378(9) 0.4855(10) 0.087(4) Uani 1 1 d . . .
C174 C 1.2524(9) 1.1978(9) 0.4996(11) 0.099(5) Uani 1 1 d . . .
H17G H 1.2889 1.2511 0.5425 0.119 Uiso 1 1 calc R . .
C175 C 1.1656(10) 1.1849(9) 0.4504(12) 0.103(5) Uani 1 1 d . . .
H175 H 1.1455 1.2285 0.4629 0.124 Uiso 1 1 calc R . .
C176 C 1.1156(7) 1.1077(7) 0.3865(8) 0.068(3) Uani 1 1 d . . .
C177 C 1.1473(7) 1.0465(8) 0.3746(8) 0.067(3) Uani 1 1 d . . .
H17J H 1.1127 0.9923 0.3327 0.080 Uiso 1 1 calc R . .
C178 C 1.2294(8) 1.0630(9) 0.4230(10) 0.082(4) Uani 1 1 d . . .
H17K H 1.2500 1.0197 0.4114 0.098 Uiso 1 1 calc R . .
C179 C 1.4006(11) 1.0998(11) 0.5193(13) 0.142(8) Uani 1 1 d . . .
H17L H 1.4582 1.1236 0.5626 0.213 Uiso 1 1 calc R . .
H17M H 1.3922 1.0807 0.4616 0.213 Uiso 1 1 calc R . .
H17N H 1.3770 1.0544 0.5197 0.213 Uiso 1 1 calc R . .
C180 C 1.0056(9) 1.0912(8) 0.2496(10) 0.084(4) Uani 1 1 d . . .
H18A H 0.9482 1.0825 0.2166 0.125 Uiso 1 1 calc R . .
H18B H 1.0186 1.0476 0.2140 0.125 Uiso 1 1 calc R . .
H18C H 1.0369 1.1428 0.2652 0.125 Uiso 1 1 calc R . .
C181 C 0.4844(11) 0.8708(11) 0.0832(12) 0.097(5) Uiso 1 1 d . . .
C182 C 0.5493(16) 0.9235(15) 0.1615(16) 0.169(9) Uiso 1 1 d . . .
H18D H 0.5534 0.9077 0.2022 0.253 Uiso 1 1 calc R . .
H18E H 0.5448 0.9773 0.1822 0.253 Uiso 1 1 calc R . .
H18F H 0.5975 0.9241 0.1576 0.253 Uiso 1 1 calc R . .
C183 C 0.5003(8) 0.5629(8) 0.6980(8) 0.073(3) Uiso 1 1 d . . .
C184 C 0.5543(11) 0.5238(11) 0.7344(11) 0.110(5) Uiso 1 1 d . . .
H18G H 0.5833 0.5567 0.7979 0.165 Uiso 1 1 calc R . .
H18H H 0.5929 0.5185 0.7153 0.165 Uiso 1 1 calc R . .
H18I H 0.5223 0.4703 0.7139 0.165 Uiso 1 1 calc R . .
C185 C 0.9807(19) 0.9030(17) 1.015(2) 0.181(10) Uiso 1 1 d . . .
C186 C 1.0081(17) 0.9036(16) 0.9543(17) 0.177(10) Uiso 1 1 d . . .
H18J H 1.0622 0.9001 0.9742 0.266 Uiso 1 1 calc R . .
H18K H 1.0085 0.9536 0.9550 0.266 Uiso 1 1 calc R . .
H18L H 0.9709 0.8575 0.8951 0.266 Uiso 1 1 calc R . .
C187 C 0.3396(9) 0.4321(9) 0.7097(9) 0.093(4) Uiso 1 1 d . . .
H18Q H 0.3059 0.4580 0.7298 0.139 Uiso 1 1 calc R . .
H18R H 0.3963 0.4649 0.7531 0.139 Uiso 1 1 calc R . .
H18S H 0.3303 0.3786 0.7015 0.139 Uiso 1 1 calc R . .
C188 C 0.3188(9) 0.4239(9) 0.6252(9) 0.085(4) Uiso 1 1 d . . .
H18M H 0.2618 0.3907 0.5803 0.102 Uiso 1 1 calc R . .
H18N H 0.3283 0.4774 0.6323 0.102 Uiso 1 1 calc R . .
C189 C 0.3534(12) 0.3719(12) 0.5213(12) 0.116(6) Uiso 1 1 d . . .
H18O H 0.3631 0.4235 0.5243 0.140 Uiso 1 1 calc R . .
H18P H 0.2965 0.3383 0.4764 0.140 Uiso 1 1 calc R . .
C190 C 0.4088(11) 0.3282(11) 0.4975(12) 0.119(6) Uiso 1 1 d . . .
H19H H 0.3983 0.3181 0.4414 0.179 Uiso 1 1 calc R . .
H19I H 0.3983 0.2769 0.4939 0.179 Uiso 1 1 calc R . .
H19J H 0.4650 0.3619 0.5422 0.179 Uiso 1 1 calc R . .
C191 C 0.0317(12) 0.2367(13) 0.8525(12) 0.112(6) Uiso 1 1 d . . .
C192 C 0.056(2) 0.170(2) 0.831(2) 0.237(15) Uiso 1 1 d . . .
H19E H 0.0909 0.1706 0.8832 0.356 Uiso 1 1 calc R . .
H19F H 0.0856 0.1713 0.8023 0.356 Uiso 1 1 calc R . .
H19G H 0.0088 0.1210 0.7908 0.356 Uiso 1 1 calc R . .
C193 C 0.7581(10) 0.6299(11) 0.7718(12) 0.097(5) Uiso 1 1 d . . .
C194 C 0.7830(14) 0.6747(14) 0.8569(15) 0.152(8) Uiso 1 1 d . . .
H19B H 0.8177 0.7290 0.8826 0.228 Uiso 1 1 calc R . .
H19C H 0.8131 0.6497 0.8866 0.228 Uiso 1 1 calc R . .
H19D H 0.7364 0.6782 0.8632 0.228 Uiso 1 1 calc R . .
C195 C 0.4244(18) 0.1059(18) 0.2357(19) 0.173(10) Uiso 1 1 d . . .
C196 C 0.377(2) 0.154(2) 0.271(2) 0.249(16) Uiso 1 1 d . . .
H19P H 0.3823 0.2030 0.2718 0.299 Uiso 1 1 d R . .
H19N H 0.3965 0.1648 0.3283 0.299 Uiso 1 1 d R . .
H19O H 0.3214 0.1204 0.2352 0.299 Uiso 1 1 d R . .
C197 C 0.3777(9) 0.2974(9) 0.7962(10) 0.082(4) Uiso 1 1 d . . .
C198 C 0.4584(11) 0.3569(11) 0.8719(12) 0.119(6) Uiso 1 1 d . . .
H19S H 0.4689 0.4060 0.8734 0.143 Uiso 1 1 d R . .
H19Q H 0.4969 0.3309 0.8673 0.143 Uiso 1 1 d R . .
H19R H 0.4600 0.3657 0.9234 0.143 Uiso 1 1 d R . .
C199 C 0.6150(9) 0.0586(9) 0.9280(10) 0.091(4) Uiso 1 1 d DU . .
H19K H 0.5899 0.0975 0.9492 0.136 Uiso 1 1 calc R . .
H19L H 0.6008 0.0130 0.9328 0.136 Uiso 1 1 calc R . .
H19M H 0.5957 0.0394 0.8671 0.136 Uiso 1 1 calc R . .
C200 C 0.7053(11) 0.0987(13) 0.9819(14) 0.158(8) Uiso 1 1 d DU . .
H20H H 0.7163 0.1465 0.9786 0.189 Uiso 1 1 calc R . .
H20I H 0.7215 0.1191 1.0429 0.189 Uiso 1 1 calc R . .
C201 C 0.8421(13) 0.1001(13) 1.0286(14) 0.154(8) Uiso 1 1 d DU . .
H20J H 0.8527 0.1138 1.0864 0.185 Uiso 1 1 calc R . .
H20K H 0.8575 0.1512 1.0323 0.185 Uiso 1 1 calc R . .
C202 C 0.8976(12) 0.0503(13) 1.0069(14) 0.139(7) Uiso 1 1 d DU . .
H20P H 0.9539 0.0820 1.0528 0.208 Uiso 1 1 calc R . .
H20Q H 0.8898 0.0388 0.9512 0.208 Uiso 1 1 calc R . .
H20R H 0.8832 -0.0003 1.0035 0.208 Uiso 1 1 calc R . .
C203 C 0.5768(12) 0.1527(13) 0.8111(13) 0.069(6) Uiso 0.561(14) 1 d PDU A 11
C204 C 0.4939(12) 0.1051(18) 0.7460(17) 0.089(7) Uiso 0.561(14) 1 d PDU A 11
H20E H 0.4709 0.1295 0.7124 0.134 Uiso 0.561(14) 1 calc PR A 11
H20F H 0.4644 0.1027 0.7740 0.134 Uiso 0.561(14) 1 calc PR A 11
H20G H 0.4900 0.0505 0.7071 0.134 Uiso 0.561(14) 1 calc PR A 11
C205 C 0.7828(10) 0.4152(10) 0.6476(11) 0.095(5) Uiso 1 1 d . . .
C206 C 0.7327(16) 0.4027(15) 0.6745(16) 0.170(9) Uiso 1 1 d . . .
H20B H 0.7631 0.4303 0.7380 0.256 Uiso 1 1 calc R . .
H20C H 0.7099 0.3449 0.6488 0.256 Uiso 1 1 calc R . .
H20D H 0.6893 0.4240 0.6562 0.256 Uiso 1 1 calc R . .
C303 C 0.529(3) 0.108(3) 0.697(3) 0.123(10) Uiso 0.439(14) 1 d PDU A 12
C304 C 0.474(3) 0.117(3) 0.729(3) 0.111(11) Uiso 0.439(14) 1 d PDU A 12
H30D H 0.4643 0.0738 0.7386 0.167 Uiso 0.439(14) 1 calc PR A 12
H30E H 0.4233 0.1154 0.6868 0.167 Uiso 0.439(14) 1 calc PR A 12
H30F H 0.4985 0.1693 0.7843 0.167 Uiso 0.439(14) 1 calc PR A 12
Cl1 Cl 0.35261(14) 0.39520(15) 0.30866(17) 0.0559(7) Uani 1 1 d . . .
Cl2 Cl 0.62134(16) 0.6158(2) 0.99578(18) 0.0630(7) Uani 1 1 d . . .
Cl3 Cl 0.33013(17) 0.87560(19) 0.44142(18) 0.0679(8) Uani 1 1 d . . .
Cl4 Cl 0.8851(5) 0.9711(4) 0.7351(5) 0.0692(19) Uiso 0.561(12) 1 d PDU D 7
Cl5 Cl 0.95496(13) 0.70068(12) 0.40067(14) 0.0379(5) Uani 1 1 d D . .
Cl6 Cl 0.44606(16) 0.17470(14) 0.94656(16) 0.0598(7) Uani 1 1 d D . .
Cl7 Cl 0.95887(17) 0.32128(15) 0.39326(19) 0.0589(7) Uani 1 1 d . . .
Cl8 Cl 0.0220(4) 0.6895(5) 0.9215(4) 0.0615(17) Uiso 0.550(11) 1 d PDU E 3
Cl4' Cl 0.9071(5) 0.9696(4) 0.7574(5) 0.0484(19) Uiso 0.439(12) 1 d PDU D 8
Cl8' Cl 0.0082(4) 0.6607(5) 0.8995(5) 0.057(2) Uiso 0.450(11) 1 d PDU E 4
Fe1 Fe 1.22171(6) 0.77475(7) 0.72793(7) 0.0298(3) Uani 1 1 d . . .
Fe2 Fe 0.64479(6) 0.55571(7) 0.35143(7) 0.0309(3) Uani 1 1 d . . .
Fe3 Fe 0.99208(7) 0.46866(7) 0.11993(7) 0.0370(3) Uani 1 1 d . . .
Fe4 Fe 0.95972(7) 1.00272(7) 0.39803(8) 0.0374(3) Uani 1 1 d . C .
N1 N 1.0284(4) 0.5984(4) 0.6345(5) 0.0378(17) Uani 1 1 d . . .
N2 N 1.1243(4) 0.6811(4) 0.6497(4) 0.0306(15) Uani 1 1 d . . .
N3 N 1.1978(4) 0.7773(4) 0.8160(4) 0.0326(15) Uani 1 1 d . . .
N4 N 0.8172(4) 0.7031(4) 0.6010(4) 0.0331(15) Uani 1 1 d . . .
N5 N 0.7354(4) 0.6467(4) 0.4610(4) 0.0307(15) Uani 1 1 d . . .
N6 N 0.6461(4) 0.5217(4) 0.4330(4) 0.0319(15) Uani 1 1 d . . .
N7 N 1.2923(4) 0.7054(4) 0.5557(4) 0.0324(16) Uani 1 1 d . . .
N8 N 1.2347(4) 0.7562(4) 0.6309(4) 0.0291(14) Uani 1 1 d . . .
N9 N 1.2936(4) 0.7073(4) 0.7357(4) 0.0287(15) Uani 1 1 d . . .
N10 N 1.1119(4) 0.4525(4) 0.3280(4) 0.0369(17) Uani 1 1 d . . .
N11 N 1.0245(4) 0.4674(4) 0.2240(4) 0.0364(17) Uani 1 1 d . . .
N12 N 1.0932(5) 0.4460(4) 0.1390(5) 0.0410(18) Uani 1 1 d . . .
N13 N 1.1675(4) 0.9710(4) 0.7497(5) 0.0436(18) Uani 1 1 d . . .
N14 N 1.1623(4) 0.8479(4) 0.7145(4) 0.0342(16) Uani 1 1 d . . .
N15 N 1.3125(4) 0.8789(4) 0.8108(4) 0.0331(16) Uani 1 1 d . . .
N16 N 1.1776(4) 1.0015(4) 0.5382(5) 0.0365(16) Uani 1 1 d . . .
N17 N 1.0529(4) 0.9691(4) 0.4364(5) 0.0364(16) Uani 1 1 d . . .
N18 N 1.0426(5) 1.1104(4) 0.5055(5) 0.046(2) Uani 1 1 d D . .
N19 N 0.7320(4) 0.3911(4) 0.2434(4) 0.0343(16) Uani 1 1 d . . .
N20 N 0.7170(4) 0.4996(4) 0.3304(4) 0.0314(15) Uani 1 1 d . . .
N21 N 0.5640(4) 0.4548(4) 0.2395(4) 0.0316(16) Uani 1 1 d . . .
N22 N 0.7626(4) 0.4371(5) 0.0505(5) 0.0448(19) Uani 1 1 d . . .
N23 N 0.8936(4) 0.4864(5) 0.1118(4) 0.0410(18) Uani 1 1 d . . .
N24 N 0.9179(4) 0.3539(5) 0.0401(5) 0.047(2) Uani 1 1 d . . .
N25 N 0.6309(5) 0.7002(4) 0.2601(4) 0.0393(17) Uani 1 1 d . . .
N26 N 0.6559(4) 0.6083(4) 0.2931(4) 0.0339(16) Uani 1 1 d . . .
N27 N 0.5692(4) 0.6184(4) 0.3606(4) 0.0324(16) Uani 1 1 d . . .
N28 N 0.8311(5) 0.9531(5) 0.4893(5) 0.0440(18) Uani 1 1 d . . .
N29 N 0.9244(4) 0.9713(4) 0.4607(4) 0.0362(16) Uani 1 1 d . . .
N30 N 0.8601(5) 1.0347(4) 0.3724(5) 0.047(2) Uani 1 1 d . . .
N31 N 1.0819(4) 0.6952(5) 0.1931(5) 0.0421(18) Uani 1 1 d . . .
N32 N 1.0484(4) 0.5846(4) 0.1896(4) 0.0340(16) Uani 1 1 d . . .
N33 N 0.9719(4) 0.4859(5) 0.0239(5) 0.0447(19) Uani 1 1 d . . .
N34 N 0.8710(4) 0.8037(4) 0.1649(4) 0.0377(16) Uani 1 1 d . . .
N35 N 0.9005(4) 0.8937(4) 0.2976(5) 0.0376(16) Uani 1 1 d . . .
N36 N 0.9774(4) 1.0165(5) 0.3140(6) 0.046(2) Uani 1 1 d . . .
N37 N 0.4323(11) 0.8303(11) 0.0152(12) 0.136(6) Uiso 1 1 d . . .
N38 N 0.4543(8) 0.5878(7) 0.6610(8) 0.091(3) Uiso 1 1 d . . .
N39 N 0.9400(12) 0.9030(11) 1.0449(12) 0.147(6) Uiso 1 1 d . . .
N40 N 0.0084(17) 0.2889(17) 0.8633(17) 0.211(10) Uiso 1 1 d . . .
N41 N 0.7328(9) 0.5859(9) 0.7042(10) 0.109(4) Uiso 1 1 d . . .
N42 N 0.4570(14) 0.0714(14) 0.2095(14) 0.169(8) Uiso 1 1 d . . .
N43 N 0.3136(8) 0.2525(8) 0.7383(8) 0.095(4) Uiso 1 1 d . . .
N44 N 0.6442(11) 0.1821(13) 0.8679(13) 0.092(7) Uiso 0.561(14) 1 d PDU A 11
N45 N 0.8113(13) 0.4163(13) 0.6091(14) 0.171(8) Uiso 1 1 d . . .
N44' N 0.570(3) 0.116(3) 0.672(3) 0.170(12) Uiso 0.439(14) 1 d PDU A 12
O1 O 1.1783(5) 1.1314(4) 0.9813(6) 0.086(3) Uani 1 1 d . . .
O2 O 0.6723(4) 0.1841(4) 0.2201(4) 0.0515(17) Uani 1 1 d . . .
O3 O 1.0635(4) 0.4310(4) 0.6995(4) 0.0459(16) Uani 1 1 d . . .
O4 O 1.2855(6) 0.7488(6) 0.1775(7) 0.092(3) Uani 1 1 d . . .
O5 O 1.5434(5) 0.8469(5) 0.6584(5) 0.065(2) Uani 1 1 d . . .
O7 O 0.3999(5) 0.6327(6) 0.0517(5) 0.078(2) Uani 1 1 d . . .
O8 O 1.1335(5) 0.2305(5) 0.2724(6) 0.073(2) Uani 1 1 d . . .
O9 O 0.6950(5) 0.7774(5) 0.7660(4) 0.071(2) Uani 1 1 d . . .
O10 O 0.6750(5) 0.8414(7) -0.0453(5) 0.083(3) Uani 1 1 d . . .
O11 O 0.5868(5) 0.3830(8) -0.2160(6) 0.103(4) Uani 1 1 d . . .
O12 O 1.3624(7) 1.1599(8) 0.5399(8) 0.126(4) Uani 1 1 d . . .
O13 O 0.2695(4) 0.3573(5) 0.2681(6) 0.079(3) Uani 1 1 d . . .
O14 O 0.3897(6) 0.3406(7) 0.2819(8) 0.140(6) Uani 1 1 d . . .
O15 O 0.3901(6) 0.4399(6) 0.3996(6) 0.098(3) Uani 1 1 d . . .
O16 O 0.3627(8) 0.4546(7) 0.2883(7) 0.134(5) Uani 1 1 d . . .
O17 O 0.6168(5) 0.5518(5) 1.0110(6) 0.077(2) Uani 1 1 d . . .
O18 O 0.6876(5) 0.6281(6) 0.9862(6) 0.081(3) Uani 1 1 d . . .
O19 O 0.5493(6) 0.5951(8) 0.9204(6) 0.111(4) Uani 1 1 d . . .
O20 O 0.6317(5) 0.6886(5) 1.0690(5) 0.076(2) Uani 1 1 d . . .
O21 O 0.3126(6) 0.7929(6) 0.4211(6) 0.089(3) Uani 1 1 d . . .
O22 O 0.3979(6) 0.8921(7) 0.4364(7) 0.099(3) Uani 1 1 d . . .
O23 O 0.3439(7) 0.9259(8) 0.5243(6) 0.117(4) Uani 1 1 d . . .
O24 O 0.2638(6) 0.8809(6) 0.3782(6) 0.092(3) Uani 1 1 d . . .
O25 O 0.9464(6) 0.9549(7) 0.7171(7) 0.047(3) Uiso 0.561(12) 1 d PDU D 7
O26 O 0.9018(10) 1.0500(8) 0.7911(11) 0.111(6) Uiso 0.561(12) 1 d PDU D 7
O27 O 0.8108(8) 0.9317(9) 0.6568(9) 0.088(5) Uiso 0.561(12) 1 d PDU D 7
O28 O 0.8817(10) 0.9270(9) 0.7767(10) 0.102(5) Uiso 0.561(12) 1 d PDU D 7
O29 O 0.9345(9) 0.7150(10) 0.4665(9) 0.086(5) Uiso 0.531(15) 1 d PDU F 5
O30 O 1.0206(8) 0.7686(8) 0.4382(9) 0.084(5) Uiso 0.531(15) 1 d PDU F 5
O31 O 0.9784(10) 0.6303(8) 0.3830(10) 0.086(5) Uiso 0.531(15) 1 d PDU F 5
O32 O 0.8850(8) 0.6869(9) 0.3273(8) 0.077(5) Uiso 0.531(15) 1 d PDU F 5
O33 O 0.4470(14) 0.1101(10) 0.8784(11) 0.072(10) Uiso 0.408(19) 1 d PDU G 9
O34 O 0.4077(11) 0.1417(10) 0.9795(11) 0.059(5) Uiso 0.408(19) 1 d PDU G 9
O35 O 0.5204(7) 0.2295(10) 1.0154(9) 0.059(5) Uiso 0.408(19) 1 d PDU G 9
O36 O 0.3922(11) 0.2111(11) 0.9128(11) 0.079(7) Uiso 0.408(19) 1 d PDU G 9
O37 O 0.9319(7) 0.3692(8) 0.4474(8) 0.131(5) Uani 1 1 d . . .
O38 O 1.0418(6) 0.3594(8) 0.4304(7) 0.111(4) Uani 1 1 d . . .
O39 O 0.9148(7) 0.3180(9) 0.3129(7) 0.121(4) Uani 1 1 d . . .
O40 O 0.9428(10) 0.2453(8) 0.3729(13) 0.197(8) Uani 1 1 d . . .
O41 O 0.0522(9) 0.6584(8) 0.8679(9) 0.069(4) Uiso 0.550(11) 1 d PDU E 3
O42 O 0.0784(9) 0.7525(9) 1.0029(9) 0.106(6) Uiso 0.550(11) 1 d PDU E 3
O43 O -0.0137(11) 0.6270(10) 0.9258(13) 0.122(6) Uiso 0.550(11) 1 d PDU E 3
O44 O -0.0432(10) 0.7118(12) 0.8797(12) 0.138(7) Uiso 0.550(11) 1 d PDU E 3
O45 O 0.3698(6) 0.3865(6) 0.6025(7) 0.099(3) Uiso 1 1 d . . .
O46 O 0.4671(8) 0.8045(7) 0.3291(8) 0.130(4) Uiso 1 1 d . . .
H46F H 0.4229 0.7835 0.2810 0.155 Uiso 1 1 d R . .
H46G H 0.4590 0.8330 0.3695 0.155 Uiso 1 1 d R . .
O47 O 0.7581(9) 0.0594(13) 0.9672(14) 0.210(7) Uiso 1 1 d DU . .
O25' O 0.9561(12) 1.0097(12) 0.7408(14) 0.106(7) Uiso 0.439(12) 1 d PDU D 8
O26' O 0.9084(12) 1.0266(11) 0.8297(11) 0.104(6) Uiso 0.439(12) 1 d PDU D 8
O27' O 0.8279(10) 0.9310(13) 0.6828(12) 0.117(8) Uiso 0.439(12) 1 d PDU D 8
O28' O 0.9374(12) 0.9107(10) 0.7670(13) 0.101(7) Uiso 0.439(12) 1 d PDU D 8
O29' O 0.9463(12) 0.7569(11) 0.4671(11) 0.106(7) Uiso 0.469(15) 1 d PDU F 6
O30' O 1.0410(8) 0.7167(14) 0.4307(13) 0.120(8) Uiso 0.469(15) 1 d PDU F 6
O31' O 0.9247(12) 0.6202(8) 0.3776(12) 0.098(7) Uiso 0.469(15) 1 d PDU F 6
O32' O 0.9218(13) 0.7064(13) 0.3258(10) 0.119(8) Uiso 0.469(15) 1 d PDU F 6
O33' O 0.4406(9) 0.1009(7) 0.8793(8) 0.054(5) Uiso 0.592(19) 1 d PDU G 10
O34' O 0.3816(8) 0.1582(9) 0.9559(10) 0.090(5) Uiso 0.592(19) 1 d PDU G 10
O35' O 0.5218(6) 0.2018(8) 1.0235(7) 0.058(4) Uiso 0.592(19) 1 d PDU G 10
O36' O 0.4453(11) 0.2341(8) 0.9255(9) 0.091(6) Uiso 0.592(19) 1 d PDU G 10
O41' O 0.0731(11) 0.6441(13) 0.8899(14) 0.107(7) Uiso 0.450(11) 1 d PDU E 4
O42' O -0.0633(9) 0.6109(11) 0.8261(11) 0.112(7) Uiso 0.450(11) 1 d PDU E 4
O43' O 0.0182(15) 0.6655(15) 0.9737(12) 0.139(8) Uiso 0.450(11) 1 d PDU E 4
O44' O 0.0168(15) 0.7424(9) 0.9170(15) 0.132(7) Uiso 0.450(11) 1 d PDU E 4

loop_
_atom_site_aniso_label
_atom_site_aniso_U_11
_atom_site_aniso_U_22
_atom_site_aniso_U_33
_atom_site_aniso_U_23
_atom_site_aniso_U_13
_atom_site_aniso_U_12
C1 0.035(5) 0.044(5) 0.050(5) 0.028(4) 0.021(4) 0.008(4)
C2 0.032(5) 0.037(5) 0.044(5) 0.024(4) 0.017(4) 0.003(4)
C3 0.029(4) 0.038(5) 0.021(4) 0.007(4) 0.004(4) -0.001(4)
C4 0.038(5) 0.045(5) 0.017(4) 0.008(4) 0.015(4) 0.008(4)
C5 0.029(4) 0.037(5) 0.030(4) 0.013(4) 0.014(4) 0.011(4)
C6 0.028(4) 0.034(4) 0.024(4) 0.010(3) 0.009(3) 0.009(4)
C7 0.036(5) 0.030(4) 0.027(4) 0.010(4) 0.011(4) 0.009(4)
C8 0.046(5) 0.032(4) 0.034(4) 0.016(4) 0.031(4) 0.016(4)
C9 0.035(5) 0.056(6) 0.017(4) 0.002(4) 0.009(4) 0.005(4)
C10 0.077(8) 0.049(6) 0.078(8) 0.013(6) 0.065(7) 0.016(6)
C11 0.055(7) 0.053(7) 0.081(8) -0.013(6) 0.045(7) -0.008(6)
C12 0.034(5) 0.048(6) 0.052(6) -0.006(5) 0.020(5) -0.009(4)
C13 0.045(5) 0.051(6) 0.026(4) 0.003(4) 0.024(4) 0.005(4)
C14 0.034(5) 0.054(6) 0.034(5) 0.004(4) 0.019(4) -0.005(4)
C15 0.055(6) 0.042(6) 0.056(6) 0.011(5) 0.035(5) 0.015(5)
C16 0.108(12) 0.039(7) 0.181(17) 0.027(9) 0.093(13) 0.018(7)
C17 0.073(8) 0.070(7) 0.031(5) 0.016(5) 0.029(5) 0.013(6)
C18 0.020(4) 0.039(5) 0.025(4) 0.013(3) 0.014(3) 0.008(3)
C19 0.032(5) 0.038(5) 0.033(4) 0.019(4) 0.017(4) 0.011(4)
C20 0.029(4) 0.032(4) 0.027(4) 0.009(3) 0.012(4) 0.003(3)
C21 0.032(4) 0.039(5) 0.034(4) 0.021(4) 0.021(4) 0.017(4)
C22 0.031(4) 0.031(4) 0.039(5) 0.019(4) 0.018(4) 0.005(3)
C23 0.039(5) 0.032(5) 0.038(5) 0.017(4) 0.011(4) 0.011(4)
C24 0.035(5) 0.043(5) 0.041(5) 0.026(4) 0.020(4) 0.014(4)
C25 0.039(5) 0.035(5) 0.032(4) 0.019(4) 0.022(4) 0.009(4)
C26 0.032(4) 0.035(5) 0.034(4) 0.014(4) 0.021(4) 0.004(4)
C27 0.030(5) 0.051(6) 0.042(5) 0.021(4) 0.018(4) 0.013(4)
C28 0.047(6) 0.033(5) 0.036(5) 0.009(4) 0.015(4) 0.012(4)
C29 0.064(7) 0.047(6) 0.046(6) -0.001(5) 0.013(6) 0.019(6)
C30 0.052(6) 0.046(6) 0.056(6) 0.030(5) 0.036(5) 0.010(4)
C31 0.037(5) 0.041(5) 0.031(4) 0.011(4) 0.020(4) 0.004(4)
C32 0.055(6) 0.028(4) 0.048(5) 0.018(4) 0.037(5) 0.019(4)
C33 0.042(5) 0.034(5) 0.031(4) 0.016(4) 0.010(4) 0.005(4)
C34 0.052(6) 0.023(4) 0.043(5) 0.014(4) 0.018(5) 0.008(4)
C35 0.018(4) 0.032(4) 0.033(4) 0.014(3) 0.014(3) 0.002(3)
C36 0.040(5) 0.036(5) 0.032(4) 0.015(4) 0.019(4) 0.011(4)
C37 0.047(5) 0.041(5) 0.039(5) 0.025(4) 0.027(4) 0.008(4)
C38 0.025(4) 0.022(4) 0.037(4) 0.014(3) 0.013(4) 0.003(3)
C39 0.030(4) 0.038(5) 0.033(4) 0.018(4) 0.015(4) 0.012(4)
C40 0.046(5) 0.027(4) 0.043(5) 0.019(4) 0.027(4) 0.011(4)
C41 0.036(5) 0.027(4) 0.038(5) 0.014(4) 0.014(4) 0.007(4)
C42 0.036(4) 0.038(5) 0.034(4) 0.024(4) 0.024(4) 0.020(4)
C43 0.037(5) 0.036(5) 0.025(4) 0.014(4) 0.014(4) 0.009(4)
C44 0.045(5) 0.036(5) 0.031(4) 0.017(4) 0.010(4) 0.001(4)
C45 0.062(6) 0.051(6) 0.036(5) 0.022(4) 0.034(5) 0.008(5)
C46 0.083(8) 0.059(7) 0.060(7) 0.023(5) 0.053(6) 0.004(6)
C47 0.030(5) 0.075(7) 0.058(6) 0.049(6) 0.018(5) 0.023(5)
C48 0.038(5) 0.018(4) 0.037(5) 0.008(3) 0.018(4) 0.003(3)
C49 0.037(5) 0.046(5) 0.028(4) 0.019(4) 0.020(4) 0.013(4)
C50 0.046(5) 0.027(4) 0.037(5) 0.011(4) 0.023(4) 0.007(4)
C51 0.038(5) 0.032(5) 0.045(5) 0.014(4) 0.026(4) 0.006(4)
C52 0.040(5) 0.071(7) 0.032(5) 0.011(5) 0.028(4) 0.008(5)
C53 0.063(7) 0.077(8) 0.091(9) 0.054(7) 0.065(7) 0.036(6)
C54 0.056(7) 0.106(10) 0.063(7) 0.051(7) 0.045(6) 0.037(7)
C55 0.035(5) 0.105(9) 0.045(5) 0.036(6) 0.032(5) 0.018(6)
C56 0.027(4) 0.057(6) 0.033(4) 0.017(4) 0.020(4) 0.013(4)
C57 0.030(5) 0.060(6) 0.036(5) 0.019(4) 0.021(4) 0.017(4)
C58 0.044(6) 0.061(6) 0.065(6) 0.030(5) 0.042(5) 0.011(5)
C59 0.18(2) 0.139(16) 0.173(19) 0.129(16) 0.122(17) 0.080(15)
C60 0.070(8) 0.068(7) 0.075(8) 0.012(6) 0.063(7) 0.016(6)
C61 0.072(7) 0.035(5) 0.066(7) 0.021(5) 0.046(6) 0.034(5)
C62 0.046(6) 0.051(6) 0.044(5) 0.020(5) 0.020(5) 0.027(5)
C63 0.036(5) 0.040(5) 0.046(5) 0.022(4) 0.017(4) 0.014(4)
C64 0.036(5) 0.038(5) 0.057(6) 0.017(5) 0.016(5) 0.008(4)
C65 0.030(4) 0.033(4) 0.036(4) 0.016(4) 0.020(4) 0.016(4)
C66 0.027(5) 0.065(7) 0.047(5) 0.033(5) 0.024(4) 0.015(4)
C67 0.038(5) 0.055(6) 0.044(5) 0.027(5) 0.028(4) 0.030(4)
C68 0.033(5) 0.031(4) 0.040(5) 0.013(4) 0.026(4) 0.014(4)
C69 0.025(4) 0.034(5) 0.047(5) 0.017(4) 0.015(4) 0.007(4)
C70 0.033(5) 0.047(5) 0.062(6) 0.027(5) 0.033(5) 0.019(4)
C71 0.042(5) 0.020(4) 0.050(5) 0.009(4) 0.029(4) 0.006(4)
C72 0.027(4) 0.021(4) 0.032(4) 0.002(3) 0.010(4) 0.002(3)
C73 0.023(4) 0.034(5) 0.035(4) 0.011(4) 0.008(4) 0.005(3)
C74 0.039(5) 0.056(6) 0.067(7) 0.040(5) 0.032(5) 0.024(5)
C75 0.037(5) 0.069(7) 0.083(8) 0.050(6) 0.036(6) 0.027(5)
C76 0.065(7) 0.061(7) 0.069(7) 0.029(6) 0.051(6) 0.028(6)
C77 0.033(5) 0.045(5) 0.048(5) 0.022(5) 0.013(4) 0.002(4)
C78 0.032(5) 0.029(5) 0.053(5) 0.021(4) 0.018(4) 0.006(4)
C79 0.055(6) 0.029(5) 0.046(5) 0.018(4) 0.033(5) 0.013(4)
C80 0.041(5) 0.035(5) 0.042(5) 0.021(4) 0.017(4) 0.011(4)
C81 0.025(4) 0.032(5) 0.049(5) 0.020(4) 0.008(4) 0.000(4)
C91 0.042(5) 0.035(5) 0.040(5) 0.014(4) 0.024(4) 0.013(4)
C92 0.050(6) 0.045(5) 0.039(5) 0.015(4) 0.029(5) 0.014(4)
C93 0.025(4) 0.070(7) 0.048(5) 0.032(5) 0.023(4) 0.011(4)
C94 0.021(4) 0.086(7) 0.032(5) 0.030(5) 0.010(4) 0.002(4)
C95 0.033(4) 0.032(4) 0.024(4) 0.015(3) 0.012(4) 0.007(3)
C96 0.022(4) 0.043(5) 0.030(4) 0.017(4) 0.014(3) 0.013(3)
C97 0.027(4) 0.043(5) 0.038(5) 0.017(4) 0.016(4) 0.006(4)
C98 0.040(5) 0.033(4) 0.027(4) 0.012(3) 0.022(4) 0.008(4)
C99 0.025(4) 0.051(6) 0.033(5) 0.013(4) 0.010(4) 0.005(4)
C100 0.041(6) 0.083(8) 0.036(5) 0.035(5) 0.010(5) 0.030(5)
C101 0.029(5) 0.069(7) 0.036(5) 0.028(5) 0.016(4) 0.012(4)
C102 0.030(5) 0.052(5) 0.031(4) 0.013(4) 0.018(4) 0.014(4)
C103 0.016(4) 0.038(5) 0.021(4) 0.002(3) 0.004(3) 0.002(3)
C104 0.027(5) 0.088(8) 0.033(5) 0.019(5) 0.017(4) 0.013(5)
C105 0.049(6) 0.094(9) 0.051(6) 0.035(6) 0.025(5) 0.033(6)
C106 0.086(10) 0.092(11) 0.080(9) 0.057(8) 0.023(8) 0.022(8)
C107 0.028(5) 0.044(6) 0.045(5) 0.008(4) 0.006(4) -0.010(4)
C108 0.022(4) 0.067(6) 0.021(4) 0.019(4) 0.009(3) 0.005(4)
C109 0.036(5) 0.046(5) 0.034(5) 0.020(4) 0.019(4) 0.013(4)
C110 0.035(5) 0.081(8) 0.036(5) 0.035(5) 0.022(4) 0.024(5)
C111 0.049(6) 0.050(6) 0.028(4) 0.008(4) 0.020(4) -0.001(5)
C112 0.064(7) 0.035(5) 0.044(5) -0.001(4) 0.040(5) -0.003(5)
C113 0.050(6) 0.032(5) 0.102(9) 0.034(6) 0.040(7) 0.007(5)
C114 0.049(6) 0.021(4) 0.077(7) 0.012(5) 0.036(6) -0.002(4)
C115 0.045(6) 0.034(5) 0.051(6) 0.007(4) 0.030(5) 0.008(4)
C116 0.044(6) 0.031(5) 0.055(6) 0.008(4) 0.032(5) 0.008(4)
C117 0.081(8) 0.029(5) 0.097(9) 0.020(6) 0.067(8) 0.008(5)
C118 0.071(8) 0.038(6) 0.108(10) 0.032(6) 0.062(8) 0.020(5)
C119 0.087(10) 0.092(10) 0.140(14) 0.075(10) 0.071(10) 0.054(9)
C120 0.062(7) 0.061(7) 0.044(6) -0.008(5) 0.034(6) -0.001(6)
C121 0.060(6) 0.041(5) 0.024(4) 0.016(4) 0.013(4) 0.009(4)
C122 0.055(6) 0.043(6) 0.042(5) 0.023(5) 0.014(5) 0.010(5)
C123 0.040(5) 0.060(6) 0.047(5) 0.030(5) 0.021(5) 0.006(5)
C124 0.045(6) 0.057(6) 0.043(5) 0.014(5) 0.030(5) 0.015(5)
C125 0.034(5) 0.027(4) 0.028(4) 0.007(4) 0.009(4) 0.004(4)
C126 0.032(5) 0.045(5) 0.036(5) 0.016(4) 0.019(4) 0.009(4)
C127 0.044(5) 0.049(6) 0.038(5) 0.024(4) 0.019(4) 0.001(4)
C128 0.024(4) 0.033(4) 0.023(4) 0.007(4) 0.006(3) 0.004(3)
C129 0.035(5) 0.037(5) 0.032(4) 0.013(4) 0.017(4) 0.008(4)
C130 0.042(6) 0.084(8) 0.033(5) 0.024(5) 0.024(5) 0.036(5)
C131 0.033(5) 0.046(6) 0.042(5) 0.007(4) 0.017(4) 0.010(4)
C132 0.031(5) 0.050(5) 0.040(5) 0.012(4) 0.024(4) 0.018(4)
C133 0.030(4) 0.039(5) 0.031(4) 0.013(4) 0.019(4) 0.009(4)
C134 0.041(5) 0.045(5) 0.039(5) 0.014(4) 0.028(4) 0.013(4)
C135 0.058(7) 0.063(7) 0.060(6) 0.035(6) 0.037(6) 0.030(6)
C136 0.057(8) 0.099(10) 0.046(7) -0.024(7) 0.018(6) -0.012(7)
C137 0.041(5) 0.074(7) 0.045(5) 0.025(5) 0.031(5) 0.027(5)
C138 0.035(5) 0.040(5) 0.040(5) 0.020(4) 0.020(4) 0.007(4)
C139 0.037(5) 0.042(5) 0.036(5) 0.022(4) 0.017(4) 0.011(4)
C140 0.056(6) 0.047(6) 0.040(5) 0.028(4) 0.025(5) 0.017(5)
C141 0.031(5) 0.038(5) 0.035(5) 0.015(4) 0.001(4) 0.011(4)
C142 0.045(6) 0.041(6) 0.061(6) 0.034(5) 0.003(5) 0.008(4)
C143 0.052(7) 0.085(9) 0.060(7) 0.048(7) 0.024(6) 0.032(6)
C144 0.047(6) 0.060(6) 0.047(6) 0.034(5) 0.011(5) 0.025(5)
C145 0.040(5) 0.047(6) 0.050(5) 0.035(5) 0.019(5) 0.022(4)
C146 0.046(6) 0.071(7) 0.065(6) 0.057(6) 0.023(5) 0.034(5)
C147 0.069(8) 0.073(8) 0.106(10) 0.071(8) 0.044(8) 0.036(7)
C148 0.085(9) 0.111(11) 0.060(7) 0.066(8) 0.041(7) 0.052(8)
C149 0.072(8) 0.084(9) 0.050(7) 0.027(6) 0.024(6) 0.034(7)
C150 0.093(10) 0.051(7) 0.088(9) 0.044(7) 0.037(8) 0.050(7)
C151 0.034(5) 0.073(7) 0.067(7) 0.053(6) 0.026(5) 0.021(5)
C152 0.047(6) 0.056(6) 0.060(6) 0.042(5) 0.034(5) 0.020(5)
C153 0.034(5) 0.061(6) 0.031(4) 0.026(4) 0.011(4) 0.013(4)
C154 0.032(5) 0.076(7) 0.035(5) 0.028(5) 0.017(4) 0.018(5)
C155 0.023(4) 0.059(6) 0.029(4) 0.019(4) 0.013(4) 0.016(4)
C156 0.032(5) 0.044(5) 0.024(4) 0.019(4) 0.010(4) 0.010(4)
C157 0.038(5) 0.047(6) 0.040(5) 0.020(4) 0.018(4) 0.019(4)
C158 0.025(5) 0.089(8) 0.034(5) 0.038(5) 0.016(4) 0.018(5)
C159 0.035(5) 0.091(8) 0.034(5) 0.026(5) 0.019(4) 0.016(5)
C160 0.051(7) 0.116(11) 0.055(7) 0.048(7) 0.037(6) 0.038(7)
C161 0.044(6) 0.083(8) 0.028(5) 0.014(5) 0.019(5) 0.008(6)
C162 0.040(5) 0.084(8) 0.031(5) 0.031(5) 0.020(4) 0.015(5)
C163 0.030(5) 0.089(8) 0.021(4) 0.019(5) 0.008(4) 0.005(5)
C164 0.043(6) 0.105(10) 0.045(6) 0.025(7) 0.017(5) 0.020(6)
C165 0.048(7) 0.104(11) 0.051(7) 0.029(7) 0.017(6) 0.000(7)
C166 0.15(2) 0.126(17) 0.18(2) 0.066(17) 0.117(19) 0.031(16)
C167 0.047(7) 0.158(14) 0.036(6) 0.030(7) 0.023(5) 0.003(8)
C168 0.035(5) 0.044(5) 0.041(5) 0.033(4) 0.012(4) 0.011(4)
C169 0.037(5) 0.034(4) 0.044(5) 0.027(4) 0.026(4) 0.014(4)
C170 0.043(5) 0.027(4) 0.036(5) 0.013(4) 0.019(4) 0.010(4)
C171 0.048(6) 0.053(6) 0.051(6) 0.038(5) 0.027(5) 0.022(5)
C172 0.072(8) 0.046(6) 0.108(10) 0.054(7) 0.048(8) 0.010(6)
C173 0.066(9) 0.075(10) 0.110(11) 0.041(9) 0.051(9) 0.009(8)
C174 0.075(10) 0.053(8) 0.121(12) 0.043(8) 0.025(9) -0.021(7)
C175 0.110(13) 0.064(9) 0.143(14) 0.053(9) 0.077(12) 0.014(8)
C176 0.063(7) 0.053(7) 0.081(8) 0.036(6) 0.036(7) -0.011(6)
C177 0.058(7) 0.075(8) 0.085(8) 0.053(7) 0.043(7) 0.012(6)
C178 0.059(8) 0.096(10) 0.102(10) 0.061(9) 0.045(8) 0.015(7)
C179 0.082(12) 0.111(14) 0.145(17) 0.016(12) 0.048(12) 0.041(11)
C180 0.108(11) 0.087(10) 0.122(11) 0.086(9) 0.077(10) 0.046(8)
Cl1 0.0387(13) 0.0492(14) 0.0672(16) 0.0174(12) 0.0340(13) 0.0070(11)
Cl2 0.0422(14) 0.094(2) 0.0525(15) 0.0458(15) 0.0173(12) 0.0241(14)
Cl3 0.0525(16) 0.080(2) 0.0525(15) 0.0278(14) 0.0252(13) -0.0031(14)
Cl5 0.0385(12) 0.0329(11) 0.0406(11) 0.0197(9) 0.0196(10) 0.0111(9)
Cl6 0.0561(16) 0.0395(13) 0.0422(13) 0.0088(11) 0.0101(12) 0.0043(11)
Cl7 0.0655(17) 0.0395(13) 0.0715(17) 0.0315(13) 0.0342(15) 0.0156(12)
Fe1 0.0237(6) 0.0335(6) 0.0248(5) 0.0113(5) 0.0123(5) 0.0052(5)
Fe2 0.0249(6) 0.0328(6) 0.0264(6) 0.0107(5) 0.0131(5) 0.0047(5)
Fe3 0.0276(6) 0.0456(7) 0.0261(6) 0.0093(5) 0.0168(5) 0.0050(5)
Fe4 0.0399(7) 0.0266(6) 0.0448(7) 0.0221(6) 0.0185(6) 0.0097(5)
N1 0.024(4) 0.041(4) 0.042(4) 0.021(3) 0.013(3) 0.008(3)
N2 0.029(4) 0.035(4) 0.024(3) 0.016(3) 0.012(3) 0.007(3)
N3 0.028(4) 0.039(4) 0.020(3) 0.013(3) 0.008(3) 0.003(3)
N4 0.028(4) 0.041(4) 0.028(3) 0.013(3) 0.018(3) 0.012(3)
N5 0.022(3) 0.031(4) 0.027(3) 0.009(3) 0.012(3) 0.003(3)
N6 0.027(4) 0.037(4) 0.035(4) 0.017(3) 0.022(3) 0.015(3)
N7 0.043(4) 0.022(3) 0.034(4) 0.013(3) 0.024(3) 0.005(3)
N8 0.022(3) 0.030(4) 0.032(3) 0.015(3) 0.013(3) 0.008(3)
N9 0.025(3) 0.028(3) 0.020(3) 0.006(3) 0.009(3) 0.002(3)
N10 0.039(4) 0.035(4) 0.028(4) 0.009(3) 0.020(3) 0.006(3)
N11 0.026(4) 0.041(4) 0.028(3) 0.007(3) 0.016(3) 0.009(3)
N12 0.048(5) 0.038(4) 0.036(4) 0.009(3) 0.032(4) 0.011(3)
N13 0.038(4) 0.040(4) 0.049(4) 0.018(4) 0.026(4) 0.014(3)
N14 0.029(4) 0.037(4) 0.029(3) 0.013(3) 0.015(3) 0.007(3)
N15 0.024(3) 0.038(4) 0.028(3) 0.013(3) 0.012(3) 0.005(3)
N16 0.035(4) 0.033(4) 0.039(4) 0.019(3) 0.018(3) 0.011(3)
N17 0.040(4) 0.027(4) 0.043(4) 0.018(3) 0.023(4) 0.009(3)
N18 0.058(5) 0.019(4) 0.061(5) 0.022(4) 0.031(4) 0.013(3)
N19 0.035(4) 0.037(4) 0.036(4) 0.018(3) 0.024(3) 0.013(3)
N20 0.030(4) 0.032(4) 0.030(3) 0.013(3) 0.018(3) 0.005(3)
N21 0.017(3) 0.040(4) 0.028(3) 0.014(3) 0.011(3) 0.004(3)
N22 0.029(4) 0.066(5) 0.032(4) 0.023(4) 0.014(3) 0.006(4)
N23 0.030(4) 0.058(5) 0.023(3) 0.018(3) 0.011(3) 0.007(4)
N24 0.035(4) 0.051(5) 0.028(4) 0.004(3) 0.018(3) 0.001(3)
N25 0.045(4) 0.034(4) 0.030(4) 0.017(3) 0.014(3) 0.007(3)
N26 0.029(4) 0.034(4) 0.027(3) 0.013(3) 0.010(3) 0.005(3)
N27 0.024(3) 0.040(4) 0.018(3) 0.003(3) 0.013(3) 0.008(3)
N28 0.043(5) 0.045(5) 0.040(4) 0.021(4) 0.021(4) 0.016(4)
N29 0.036(4) 0.037(4) 0.032(4) 0.017(3) 0.017(3) 0.008(3)
N30 0.052(5) 0.033(4) 0.054(5) 0.028(4) 0.021(4) 0.019(4)
N31 0.027(4) 0.055(5) 0.049(5) 0.030(4) 0.021(4) 0.015(3)
N32 0.022(3) 0.033(4) 0.030(4) 0.009(3) 0.009(3) 0.004(3)
N33 0.029(4) 0.065(6) 0.032(4) 0.020(4) 0.017(3) 0.007(4)
N34 0.033(4) 0.050(5) 0.035(4) 0.029(4) 0.015(3) 0.014(3)
N35 0.037(4) 0.042(4) 0.037(4) 0.024(3) 0.019(3) 0.010(3)
N36 0.036(4) 0.053(5) 0.070(6) 0.052(5) 0.025(4) 0.012(4)
O1 0.077(6) 0.039(4) 0.129(8) 0.016(5) 0.075(6) 0.015(4)
O2 0.051(4) 0.055(4) 0.042(4) 0.023(3) 0.021(3) 0.027(3)
O3 0.053(4) 0.039(3) 0.048(4) 0.022(3) 0.032(3) 0.006(3)
O4 0.118(8) 0.098(7) 0.138(9) 0.091(7) 0.093(7) 0.050(6)
O5 0.067(5) 0.082(5) 0.090(6) 0.053(5) 0.065(5) 0.038(4)
O7 0.082(6) 0.104(7) 0.074(5) 0.065(5) 0.038(5) 0.059(5)
O8 0.071(5) 0.062(5) 0.116(7) 0.056(5) 0.060(5) 0.031(4)
O9 0.066(5) 0.087(6) 0.038(4) 0.019(4) 0.024(4) 0.032(4)
O10 0.079(6) 0.134(9) 0.056(5) 0.066(6) 0.033(5) 0.052(6)
O11 0.051(5) 0.136(10) 0.056(5) 0.032(6) 0.003(4) 0.000(6)
O12 0.073(7) 0.122(9) 0.126(9) 0.032(7) 0.051(7) -0.011(7)
O13 0.036(4) 0.072(5) 0.120(7) 0.046(5) 0.042(5) 0.006(4)
O14 0.050(5) 0.099(8) 0.150(10) -0.012(7) 0.044(6) 0.032(5)
O15 0.089(7) 0.100(7) 0.076(6) 0.044(6) 0.026(6) 0.026(6)
O16 0.137(10) 0.110(9) 0.092(7) 0.048(7) 0.034(7) -0.047(7)
O17 0.076(6) 0.091(6) 0.094(6) 0.062(5) 0.052(5) 0.040(5)
O18 0.052(5) 0.110(7) 0.081(6) 0.052(5) 0.038(4) 0.015(5)
O19 0.062(6) 0.180(11) 0.073(6) 0.077(7) 0.010(5) 0.051(7)
O20 0.076(6) 0.078(6) 0.065(5) 0.039(5) 0.030(5) 0.029(5)
O21 0.095(7) 0.085(6) 0.076(6) 0.049(5) 0.034(5) -0.003(5)
O22 0.088(7) 0.121(8) 0.121(8) 0.068(7) 0.076(7) 0.038(6)
O23 0.111(8) 0.165(11) 0.075(6) 0.052(7) 0.055(6) 0.085(8)
O24 0.080(6) 0.111(8) 0.078(6) 0.058(6) 0.034(5) 0.007(5)
O37 0.099(9) 0.117(9) 0.105(8) 0.016(7) 0.049(7) 0.021(7)
O38 0.066(6) 0.163(10) 0.089(7) 0.072(7) 0.032(5) 0.004(6)
O39 0.096(8) 0.198(13) 0.113(8) 0.102(9) 0.061(7) 0.086(8)
O40 0.184(15) 0.087(9) 0.31(2) 0.134(12) 0.095(15) 0.037(9)

loop_
_atom_type_symbol
_atom_type_description
_atom_type_scat_dispersion_real
_atom_type_scat_dispersion_imag
_atom_type_scat_source
C C 0.0033 0.0016 'International Tables Vol C Tables 4.2.6.8 and 6.1.1.4'
H H 0.0000 0.0000 'International Tables Vol C Tables 4.2.6.8 and 6.1.1.4'
N N 0.0061 0.0033 'International Tables Vol C Tables 4.2.6.8 and 6.1.1.4'
O O 0.0106 0.0060 'International Tables Vol C Tables 4.2.6.8 and 6.1.1.4'
Cl Cl 0.1484 0.1585 'International Tables Vol C Tables 4.2.6.8 and 6.1.1.4'
Fe Fe 0.3463 0.8444 'International Tables Vol C Tables 4.2.6.8 and 6.1.1.4'

loop_
_geom_angle_atom_site_label_1
_geom_angle_atom_site_label_2
_geom_angle_atom_site_label_3
_geom_angle
N48 C215 C216 157(5)
C215 C216 H21C 109.4
C215 C216 H21D 109.2
H21C C216 H21D 107.3
C215 C216 H21B 114.6
H21C C216 H21B 108.0
H21D C216 H21B 108.0
N48' C315 C316 154(4)
C315 C316 H31C 109.5
C315 C316 H31D 109.5
H31C C316 H31D 109.5
C315 C316 H31E 109.5
H31C C316 H31E 109.5
H31D C316 H31E 109.5
N46 C211 C212 171(3)
C211 C212 H21E 109.5
C211 C212 H21F 109.5
H21E C212 H21F 109.5
C211 C212 H21G 109.5
H21E C212 H21G 109.5
H21F C212 H21G 109.5
N47 C213 C214 177(4)
C213 C214 H21M 114.1
C213 C214 H21K 103.5
H21M C214 H21K 112.7
C213 C214 H21L 106.9
H21M C214 H21L 112.7
H21K C214 H21L 106.3
N46' C311 C312 170(4)
N46' C311 H21L 154.3
C312 C311 H21L 24.8
C311 C312 H21M 171.9
C311 C312 H21K 78.8
H21M C312 H21K 93.2
C311 C312 H21L 66.1
H21M C312 H21L 121.5
H21K C312 H21L 144.3
C311 C312 H31F 109.5
H21M C312 H31F 65.7
H21K C312 H31F 69.4
H21L C312 H31F 115.3
C311 C312 H31G 109.5
H21M C312 H31G 67.7
H21K C312 H31G 63.8
H21L C312 H31G 133.7
H31F C312 H31G 109.5
C311 C312 H31H 109.5
H21M C312 H31H 78.5
H21K C312 H31H 171.1
H21L C312 H31H 44.5
H31F C312 H31H 109.5
H31G C312 H31H 109.5
C86 C82 C90 111.2(12)
C86 C82 N18 115.8(12)
C90 C82 N18 113.5(12)
C86 C82 H82 105.1
C90 C82 H82 105.1
N18 C82 H82 105.1
C88 C83 O6 119(2)
C88 C83 C84 125(2)
O6 C83 C84 116(2)
C85 C84 C83 110(2)
C85 C84 H84A 124.8
C83 C84 H84A 124.8
C86 C85 C84 130(3)
C86 C85 H85A 115.0
C84 C85 H85A 115.0
C85 C86 C87 115.1(18)
C85 C86 C82 123(2)
C87 C86 C82 121.8(17)
C86 C87 C88 121(2)
C86 C87 H87A 119.5
C88 C87 H87A 119.5
C83 C88 C87 119(2)
C83 C88 H88A 120.6
C87 C88 H88A 120.6
C83 O6 C89 119(2)
O6 C89 H89A 109.5
O6 C89 H89B 109.5
H89A C89 H89B 109.5
O6 C89 H89C 109.5
H89A C89 H89C 109.5
H89B C89 H89C 109.5
C82 C90 H90A 109.5
C82 C90 H90B 109.5
H90A C90 H90B 109.5
C82 C90 H90C 109.5
H90A C90 H90C 109.5
H90B C90 H90C 109.5
N18 C82' C86' 111.1(10)
N18 C82' C90' 114.5(11)
C86' C82' C90' 109.7(11)
N18 C82' H82A 107.0
C86' C82' H82A 107.0
C90' C82' H82A 107.0
C88' C83' O6' 126(2)
C88' C83' C84' 118.9(18)
O6' C83' C84' 115.4(19)
C85' C84' C83' 121(2)
C85' C84' H84B 119.4
C83' C84' H84B 119.4
C84' C85' C86' 124(2)
C84' C85' H85B 118.1
C86' C85' H85B 118.1
C87' C86' C85' 116.0(15)
C87' C86' C82' 122.9(14)
C85' C86' C82' 121.1(16)
C86' C87' C88' 123.0(18)
C86' C87' H87B 118.5
C88' C87' H87B 118.5
C83' C88' C87' 117(2)
C83' C88' H88B 121.5
C87' C88' H88B 121.5
C83' O6' C89' 123.9(17)
O6' C89' H89D 109.5
O6' C89' H89E 109.5
H89D C89' H89E 109.5
O6' C89' H89F 109.5
H89D C89' H89F 109.5
H89E C89' H89F 109.5
C82' C90' H90D 109.5
C82' C90' H90E 109.5
H90D C90' H90E 109.5
C82' C90' H90F 109.5
H90D C90' H90F 109.5
H90E C90' H90F 109.5
N1 C1 C2 110.8(7)
N1 C1 H1A 109.5
C2 C1 H1A 109.5
N1 C1 H1B 109.5
C2 C1 H1B 109.5
H1A C1 H1B 108.1
C1 C2 C3 113.7(7)
C1 C2 H2A 108.8
C3 C2 H2A 108.8
C1 C2 H2B 108.8
C3 C2 H2B 108.8
H2A C2 H2B 107.7
C4 C3 C2 113.1(7)
C4 C3 H3A 109.0
C2 C3 H3A 109.0
C4 C3 H3B 109.0
C2 C3 H3B 109.0
H3A C3 H3B 107.8
N4 C4 C3 110.0(6)
N4 C4 H4A 109.7
C3 C4 H4A 109.7
N4 C4 H4B 109.7
C3 C4 H4B 109.7
H4A C4 H4B 108.2
N2 C5 N1 109.8(7)
N2 C5 C8 118.0(7)
N1 C5 C8 132.2(8)
C7 C6 N2 109.9(7)
C7 C6 H6A 125.0
N2 C6 H6A 125.0
C6 C7 N1 106.9(7)
C6 C7 H7A 126.5
N1 C7 H7A 126.5
N3 C8 C5 114.2(7)
N3 C8 H8A 122.9
C5 C8 H8A 122.9
C17 C9 N3 114.5(8)
C17 C9 C13 111.0(8)
N3 C9 C13 110.5(8)
C17 C9 H9A 106.8
N3 C9 H9A 106.8
C13 C9 H9A 106.8
C15 C10 O1 117.2(12)
C15 C10 C11 120.0(11)
O1 C10 C11 122.8(10)
C12 C11 C10 117.6(10)
C12 C11 H11A 121.2
C10 C11 H11A 121.2
C13 C12 C11 124.1(11)
C13 C12 H12A 118.0
C11 C12 H12A 118.0
C12 C13 C14 116.8(10)
C12 C13 C9 120.0(10)
C14 C13 C9 122.9(8)
C13 C14 C15 119.8(9)
C13 C14 H14A 120.1
C15 C14 H14A 120.1
C10 C15 C14 121.5(11)
C10 C15 H15A 119.3
C14 C15 H15A 119.3
O1 C16 H16A 109.5
O1 C16 H16B 109.5
H16A C16 H16B 109.5
O1 C16 H16C 109.5
H16A C16 H16C 109.5
H16B C16 H16C 109.5
C9 C17 H17A 109.5
C9 C17 H17B 109.5
H17A C17 H17B 109.5
C9 C17 H17C 109.5
H17A C17 H17C 109.5
H17B C17 H17C 109.5
N4 C18 N5 109.4(7)
N4 C18 C21 133.5(7)
N5 C18 C21 117.1(7)
N5 C19 C20 108.9(8)
N5 C19 H19A 125.6
C20 C19 H19A 125.6
C19 C20 N4 106.7(7)
C19 C20 H20A 126.7
N4 C20 H20A 126.7
N6 C21 C18 114.8(7)
N6 C21 H21A 122.6
C18 C21 H21A 122.6
N6 C22 C30 116.2(7)
N6 C22 C26 109.8(6)
C30 C22 C26 109.0(7)
N6 C22 H22A 107.1
C30 C22 H22A 107.1
C26 C22 H22A 107.1
C24 C23 O2 116.4(8)
C24 C23 C28 120.6(8)
O2 C23 C28 122.9(8)
C23 C24 C25 119.9(8)
C23 C24 H24A 120.1
C25 C24 H24A 120.1
C24 C25 C26 121.7(8)
C24 C25 H25A 119.1
C26 C25 H25A 119.1
C27 C26 C25 117.4(8)
C27 C26 C22 120.0(8)
C25 C26 C22 122.5(7)
C26 C27 C28 121.5(8)
C26 C27 H27A 119.3
C28 C27 H27A 119.3
C23 C28 C27 118.6(8)
C23 C28 H28A 120.7
C27 C28 H28A 120.7
O2 C29 H29A 109.5
O2 C29 H29B 109.5
H29A C29 H29B 109.5
O2 C29 H29C 109.5
H29A C29 H29C 109.5
H29B C29 H29C 109.5
C22 C30 H30A 109.5
C22 C30 H30B 109.5
H30A C30 H30B 109.5
C22 C30 H30C 109.5
H30A C30 H30C 109.5
H30B C30 H30C 109.5
N7 C31 C32 110.4(7)
N7 C31 H31A 109.6
C32 C31 H31A 109.6
N7 C31 H31B 109.6
C32 C31 H31B 109.6
H31A C31 H31B 108.1
C33 C32 C31 112.5(7)
C33 C32 H32A 109.1
C31 C32 H32A 109.1
C33 C32 H32B 109.1
C31 C32 H32B 109.1
H32A C32 H32B 107.8
C32 C33 C34 114.3(7)
C32 C33 H33A 108.7
C34 C33 H33A 108.7
C32 C33 H33B 108.7
C34 C33 H33B 108.7
H33A C33 H33B 107.6
N10 C34 C33 112.7(7)
N10 C34 H34A 109.1
C33 C34 H34A 109.1
N10 C34 H34B 109.1
C33 C34 H34B 109.1
H34A C34 H34B 107.8
N8 C35 N7 110.9(7)
N8 C35 C38 116.5(7)
N7 C35 C38 132.5(7)
C37 C36 N8 108.2(8)
C37 C36 H36A 125.9
N8 C36 H36A 125.9
N7 C37 C36 108.3(7)
N7 C37 H37A 125.9
C36 C37 H37A 125.9
N9 C38 C35 114.5(7)
N9 C38 H38A 122.7
C35 C38 H38A 122.7
N9 C39 C47 114.7(7)
N9 C39 C43 110.4(6)
C47 C39 C43 111.9(7)
N9 C39 H39A 106.4
C47 C39 H39A 106.4
C43 C39 H39A 106.4
O3 C40 C45 123.3(8)
O3 C40 C41 116.2(7)
C45 C40 C41 120.5(8)
C42 C41 C40 119.9(8)
C42 C41 H41A 120.1
C40 C41 H41A 120.1
C41 C42 C43 121.7(8)
C41 C42 H42A 119.1
C43 C42 H42A 119.1
C44 C43 C42 116.9(8)
C44 C43 C39 119.5(7)
C42 C43 C39 123.6(7)
C45 C44 C43 123.2(8)
C45 C44 H44A 118.4
C43 C44 H44A 118.4
C44 C45 C40 117.8(8)
C44 C45 H45A 121.1
C40 C45 H45A 121.1
O3 C46 H46A 109.5
O3 C46 H46B 109.5
H46A C46 H46B 109.5
O3 C46 H46C 109.5
H46A C46 H46C 109.5
H46B C46 H46C 109.5
C39 C47 H47A 109.5
C39 C47 H47B 109.5
H47A C47 H47B 109.5
C39 C47 H47C 109.5
H47A C47 H47C 109.5
H47B C47 H47C 109.5
N11 C48 N10 112.5(7)
N11 C48 C51 116.9(8)
N10 C48 C51 130.6(8)
C50 C49 N11 107.3(8)
C50 C49 H49A 126.4
N11 C49 H49A 126.4
N10 C50 C49 108.9(8)
N10 C50 H50A 125.6
C49 C50 H50A 125.6
N12 C51 C48 112.0(8)
N12 C51 H51A 124.0
C48 C51 H51A 124.0
N12 C52 C56 111.1(7)
N12 C52 C60 115.1(9)
C56 C52 C60 110.7(8)
N12 C52 H52A 106.4
C56 C52 H52A 106.4
C60 C52 H52A 106.4
O4 C53 C54 124.2(11)
O4 C53 C58 115.4(11)
C54 C53 C58 120.4(11)
C55 C54 C53 117.5(11)
C55 C54 H54A 121.2
C53 C54 H54A 121.2
C54 C55 C56 123.3(10)
C54 C55 H55A 118.4
C56 C55 H55A 118.4
C57 C56 C55 117.7(10)
C57 C56 C52 121.6(9)
C55 C56 C52 120.8(9)
C58 C57 C56 121.1(10)
C58 C57 H57A 119.5
C56 C57 H57A 119.5
C57 C58 C53 120.1(10)
C57 C58 H58A 120.0
C53 C58 H58A 120.0
O4 C59 H59A 109.5
O4 C59 H59B 109.5
H59A C59 H59B 109.5
O4 C59 H59C 109.5
H59A C59 H59C 109.5
H59B C59 H59C 109.5
C52 C60 H60A 109.5
C52 C60 H60B 109.5
H60A C60 H60B 109.5
C52 C60 H60C 109.5
H60A C60 H60C 109.5
H60B C60 H60C 109.5
N13 C61 C62 110.1(8)
N13 C61 H61A 109.7
C62 C61 H61A 109.7
N13 C61 H61B 109.7
C62 C61 H61B 109.7
H61A C61 H61B 108.2
C61 C62 C63 113.8(8)
C61 C62 H62A 108.8
C63 C62 H62A 108.8
C61 C62 H62B 108.8
C63 C62 H62B 108.8
H62A C62 H62B 107.7
C64 C63 C62 113.5(8)
C64 C63 H63A 108.9
C62 C63 H63A 108.9
C64 C63 H63B 108.9
C62 C63 H63B 108.9
H63A C63 H63B 107.7
N16 C64 C63 111.1(8)
N16 C64 H64A 109.4
C63 C64 H64A 109.4
N16 C64 H64B 109.4
C63 C64 H64B 109.4
H64A C64 H64B 108.0
N14 C65 N13 110.4(7)
N14 C65 C68 118.0(7)
N13 C65 C68 131.6(8)
C67 C66 N14 108.5(8)
C67 C66 H66A 125.7
N14 C66 H66A 125.7
C66 C67 N13 108.0(8)
C66 C67 H67A 126.0
N13 C67 H67A 126.0
N15 C68 C65 112.1(7)
N15 C68 H68A 123.9
C65 C68 H68A 123.9
N15 C69 C73 109.4(7)
N15 C69 C77 114.6(7)
C73 C69 C77 111.0(7)
N15 C69 H69A 107.2
C73 C69 H69A 107.2
C77 C69 H69A 107.2
C75 C70 O5 116.2(9)
C75 C70 C71 120.0(9)
O5 C70 C71 123.8(9)
C70 C71 C72 118.5(9)
C70 C71 H71A 120.8
C72 C71 H71A 120.8
C73 C72 C71 122.8(9)
C73 C72 H72A 118.6
C71 C72 H72A 118.6
C72 C73 C74 116.3(8)
C72 C73 C69 124.8(8)
C74 C73 C69 118.8(8)
C75 C74 C73 121.0(9)
C75 C74 H74A 119.5
C73 C74 H74A 119.5
C74 C75 C70 121.4(9)
C74 C75 H75A 119.3
C70 C75 H75A 119.3
O5 C76 H76A 109.5
O5 C76 H76B 109.5
H76A C76 H76B 109.5
O5 C76 H76C 109.5
H76A C76 H76C 109.5
H76B C76 H76C 109.5
C69 C77 H77A 109.5
C69 C77 H77B 109.5
H77A C77 H77B 109.5
C69 C77 H77C 109.5
H77A C77 H77C 109.5
H77B C77 H77C 109.5
N16 C78 N17 110.9(8)
N16 C78 C81 132.4(8)
N17 C78 C81 116.7(8)
C80 C79 N17 110.5(8)
C80 C79 H79A 124.7
N17 C79 H79A 124.7
C79 C80 N16 106.0(8)
C79 C80 H80A 127.0
N16 C80 H80A 127.0
N18 C81 C78 116.1(8)
N18 C81 H81A 121.9
C78 C81 H81A 121.9
N19 C91 C92 111.5(7)
N19 C91 H91A 109.3
C92 C91 H91A 109.3
N19 C91 H91B 109.3
C92 C91 H91B 109.3
H91A C91 H91B 108.0
C91 C92 C93 113.8(7)
C91 C92 H92A 108.8
C93 C92 H92A 108.8
C91 C92 H92B 108.8
C93 C92 H92B 108.8
H92A C92 H92B 107.7
C92 C93 C94 113.2(7)
C92 C93 H93A 108.9
C94 C93 H93A 108.9
C92 C93 H93B 108.9
C94 C93 H93B 108.9
H93A C93 H93B 107.7
N22 C94 C93 111.4(7)
N22 C94 H94A 109.3
C93 C94 H94A 109.3
N22 C94 H94B 109.3
C93 C94 H94B 109.3
H94A C94 H94B 108.0
N19 C95 N20 110.5(7)
N19 C95 C98 132.8(7)
N20 C95 C98 116.7(7)
C97 C96 N20 108.2(7)
C97 C96 H96A 125.9
N20 C96 H96A 125.9
C96 C97 N19 107.3(7)
C96 C97 H97A 126.4
N19 C97 H97A 126.4
N21 C98 C95 114.7(7)
N21 C98 H98A 122.6
C95 C98 H98A 122.6
N21 C99 C103 109.6(7)
N21 C99 C107 116.1(8)
C103 C99 C107 109.9(7)
N21 C99 H99A 106.9
C103 C99 H99A 106.9
C107 C99 H99A 106.9
O7 C100 C101 124.9(10)
O7 C100 C105 116.3(10)
C101 C100 C105 118.7(10)
C102 C101 C100 119.6(9)
C102 C101 H10A 120.2
C100 C101 H10A 120.2
C101 C102 C103 121.5(8)
C101 C102 H10B 119.3
C103 C102 H10B 119.3
C104 C103 C102 118.3(9)
C104 C103 C99 118.9(8)
C102 C103 C99 122.7(8)
C105 C104 C103 121.9(10)
C105 C104 H10C 119.0
C103 C104 H10C 119.0
C104 C105 C100 119.8(10)
C104 C105 H10D 120.1
C100 C105 H10D 120.1
O7 C106 H10E 109.5
O7 C106 H10F 109.5
H10E C106 H10F 109.5
O7 C106 H10G 109.5
H10E C106 H10G 109.5
H10F C106 H10G 109.5
C99 C107 H10H 109.5
C99 C107 H10I 109.5
H10H C107 H10I 109.5
C99 C107 H10J 109.5
H10H C107 H10J 109.5
H10I C107 H10J 109.5
N23 C108 N22 109.9(8)
N23 C108 C111 118.4(8)
N22 C108 C111 131.7(8)
N23 C109 C110 106.9(8)
N23 C109 H10K 126.5
C110 C109 H10K 126.5
N22 C110 C109 107.6(8)
N22 C110 H11B 126.2
C109 C110 H11B 126.2
N24 C111 C108 113.4(8)
N24 C111 H11C 123.3
C108 C111 H11C 123.3
N24 C112 C120 115.3(9)
N24 C112 C116 109.5(7)
C120 C112 C116 110.8(9)
N24 C112 H11D 107.0
C120 C112 H11D 107.0
C116 C112 H11D 107.0
C118 C113 O8 125.4(11)
C118 C113 C114 120.1(13)
O8 C113 C114 114.4(11)
C115 C114 C113 118.8(11)
C115 C114 H11E 120.6
C113 C114 H11E 120.6
C114 C115 C116 122.6(10)
C114 C115 H11F 118.7
C116 C115 H11F 118.7
C115 C116 C117 118.0(11)
C115 C116 C112 124.0(9)
C117 C116 C112 117.9(10)
C116 C117 C118 121.7(11)
C116 C117 H11G 119.2
C118 C117 H11G 119.2
C113 C118 C117 118.5(11)
C113 C118 H11H 120.7
C117 C118 H11H 120.7
O8 C119 H11I 109.5
O8 C119 H11J 109.5
H11I C119 H11J 109.5
O8 C119 H11K 109.5
H11I C119 H11K 109.5
H11J C119 H11K 109.5
C112 C120 H12B 109.5
C112 C120 H12C 109.5
H12B C120 H12C 109.5
C112 C120 H12D 109.5
H12B C120 H12D 109.5
H12C C120 H12D 109.5
N25 C121 C122 109.5(8)
N25 C121 H12E 109.8
C122 C121 H12E 109.8
N25 C121 H12F 109.8
C122 C121 H12F 109.8
H12E C121 H12F 108.2
C123 C122 C121 113.1(8)
C123 C122 H12G 109.0
C121 C122 H12G 109.0
C123 C122 H12H 109.0
C121 C122 H12H 109.0
H12G C122 H12H 107.8
C124 C123 C122 113.5(8)
C124 C123 H12I 108.9
C122 C123 H12I 108.9
C124 C123 H12J 108.9
C122 C123 H12J 108.9
H12I C123 H12J 107.7
N28 C124 C123 112.8(8)
N28 C124 H12K 109.0
C123 C124 H12K 109.0
N28 C124 H12L 109.0
C123 C124 H12L 109.0
H12K C124 H12L 107.8
N26 C125 N25 111.2(8)
N26 C125 C128 118.3(8)
N25 C125 C128 130.5(8)
N26 C126 C127 108.4(8)
N26 C126 H12M 125.8
C127 C126 H12M 125.8
N25 C127 C126 107.9(8)
N25 C127 H12N 126.1
C126 C127 H12N 126.1
N27 C128 C125 113.2(8)
N27 C128 H12O 123.4
C125 C128 H12O 123.4
C133 C129 C137 109.2(7)
C133 C129 N27 110.2(7)
C137 C129 N27 114.4(7)
C133 C129 H12P 107.6
C137 C129 H12P 107.6
N27 C129 H12P 107.6
O9 C130 C135 114.2(10)
O9 C130 C131 125.1(10)
C135 C130 C131 120.6(9)
C130 C131 C132 120.2(9)
C130 C131 H13A 119.9
C132 C131 H13A 119.9
C133 C132 C131 119.5(9)
C133 C132 H13B 120.2
C131 C132 H13B 120.2
C132 C133 C134 119.3(8)
C132 C133 C129 124.4(8)
C134 C133 C129 116.3(8)
C135 C134 C133 120.8(9)
C135 C134 H13C 119.6
C133 C134 H13C 119.6
C134 C135 C130 119.6(10)
C134 C135 H13D 120.2
C130 C135 H13D 120.2
O9 C136 H13E 109.5
O9 C136 H13F 109.5
H13E C136 H13F 109.5
O9 C136 H13G 109.5
H13E C136 H13G 109.5
H13F C136 H13G 109.5
C129 C137 H13H 109.5
C129 C137 H13I 109.5
H13H C137 H13I 109.5
C129 C137 H13J 109.5
H13H C137 H13J 109.5
H13I C137 H13J 109.5
N29 C138 N28 110.2(8)
N29 C138 C141 119.4(8)
N28 C138 C141 130.3(9)
N29 C139 C140 108.3(8)
N29 C139 H13K 125.9
C140 C139 H13K 125.9
C139 C140 N28 106.3(8)
C139 C140 H14B 126.9
N28 C140 H14B 126.9
N30 C141 C138 113.8(8)
N30 C141 H14C 123.1
C138 C141 H14C 123.1
N30 C142 C150 115.0(10)
N30 C142 C146 110.2(8)
C150 C142 C146 110.1(9)
N30 C142 H14D 107.0
C150 C142 H14D 107.0
C146 C142 H14D 107.0
C144 C143 O10 124.6(12)
C144 C143 C148 118.9(11)
O10 C143 C148 116.5(10)
C143 C144 C145 121.2(11)
C143 C144 H14E 119.4
C145 C144 H14E 119.4
C144 C145 C146 121.4(10)
C144 C145 H14F 119.3
C146 C145 H14F 119.3
C145 C146 C147 117.4(10)
C145 C146 C142 123.6(9)
C147 C146 C142 118.5(10)
C148 C147 C146 120.8(12)
C148 C147 H14G 119.6
C146 C147 H14G 119.6
C147 C148 C143 120.1(11)
C147 C148 H14H 120.0
C143 C148 H14H 120.0
O10 C149 H14I 109.5
O10 C149 H14J 109.5
H14I C149 H14J 109.5
O10 C149 H14K 109.5
H14I C149 H14K 109.5
H14J C149 H14K 109.5
C142 C150 H15B 109.5
C142 C150 H15C 109.5
H15B C150 H15C 109.5
C142 C150 H15D 109.5
H15B C150 H15D 109.5
H15C C150 H15D 109.5
N31 C151 C152 111.0(7)
N31 C151 H15E 109.4
C152 C151 H15E 109.4
N31 C151 H15F 109.4
C152 C151 H15F 109.4
H15E C151 H15F 108.0
C151 C152 C153 114.5(8)
C151 C152 H15G 108.6
C153 C152 H15G 108.6
C151 C152 H15H 108.6
C153 C152 H15H 108.6
H15G C152 H15H 107.6
C154 C153 C152 115.4(8)
C154 C153 H15I 108.4
C152 C153 H15I 108.4
C154 C153 H15J 108.4
C152 C153 H15J 108.4
H15I C153 H15J 107.5
N34 C154 C153 111.0(7)
N34 C154 H15K 109.4
C153 C154 H15K 109.4
N34 C154 H15L 109.4
C153 C154 H15L 109.4
H15K C154 H15L 108.0
N32 C155 N31 111.3(7)
N32 C155 C158 116.1(9)
N31 C155 C158 132.6(9)
N32 C156 C157 108.7(8)
N32 C156 H15M 125.7
C157 C156 H15M 125.7
N31 C157 C156 106.6(8)
N31 C157 H15N 126.7
C156 C157 H15N 126.7
N33 C158 C155 114.6(9)
N33 C158 H15O 122.7
C155 C158 H15O 122.7
N33 C159 C163 110.6(8)
N33 C159 C167 115.6(9)
C163 C159 C167 108.8(9)
N33 C159 H15P 107.1
C163 C159 H15P 107.1
C167 C159 H15P 107.1
C165 C160 C161 119.7(11)
C165 C160 O11 126.3(13)
C161 C160 O11 113.9(12)
C162 C161 C160 120.6(12)
C162 C161 H16D 119.7
C160 C161 H16D 119.7
C161 C162 C163 122.3(10)
C161 C162 H16E 118.9
C163 C162 H16E 118.9
C164 C163 C162 117.1(10)
C164 C163 C159 118.0(11)
C162 C163 C159 124.8(10)
C163 C164 C165 120.0(13)
C163 C164 H16F 120.0
C165 C164 H16F 120.0
C160 C165 C164 120.2(13)
C160 C165 H16G 119.9
C164 C165 H16G 119.9
O11 C166 H16H 109.5
O11 C166 H16I 109.5
H16H C166 H16I 109.5
O11 C166 H16J 109.5
H16H C166 H16J 109.5
H16I C166 H16J 109.5
C159 C167 H16K 109.5
C159 C167 H16L 109.5
H16K C167 H16L 109.5
C159 C167 H16M 109.5
H16K C167 H16M 109.5
H16L C167 H16M 109.5
N35 C168 N34 110.9(7)
N35 C168 C171 118.2(8)
N34 C168 C171 130.9(9)
N35 C169 C170 108.2(7)
N35 C169 H16N 125.9
C170 C169 H16N 125.9
N34 C170 C169 106.5(7)
N34 C170 H17D 126.8
C169 C170 H17D 126.8
N36 C171 C168 113.5(9)
N36 C171 H17E 123.2
C168 C171 H17E 123.2
N36 C172 C180 113.3(10)
N36 C172 C176 109.7(9)
C180 C172 C176 111.4(10)
N36 C172 H17F 107.4
C180 C172 H17F 107.4
C176 C172 H17F 107.4
C174 C173 C178 119.3(15)
C174 C173 O12 114.6(14)
C178 C173 O12 126.1(16)
C173 C174 C175 121.9(13)
C173 C174 H17G 119.1
C175 C174 H17G 119.1
C176 C175 C174 117.2(15)
C176 C175 H175 121.4
C174 C175 H175 121.4
C175 C176 C177 118.9(14)
C175 C176 C172 118.8(13)
C177 C176 C172 122.3(10)
C176 C177 C178 120.8(12)
C176 C177 H17J 119.6
C178 C177 H17J 119.6
C173 C178 C177 121.8(15)
C173 C178 H17K 119.1
C177 C178 H17K 119.1
O12 C179 H17L 109.5
O12 C179 H17M 109.5
H17L C179 H17M 109.5
O12 C179 H17N 109.5
H17L C179 H17N 109.5
H17M C179 H17N 109.5
C172 C180 H18A 109.5
C172 C180 H18B 109.5
H18A C180 H18B 109.5
C172 C180 H18C 109.5
H18A C180 H18C 109.5
H18B C180 H18C 109.5
N37 C181 C182 174(2)
C181 C182 H18D 109.5
C181 C182 H18E 109.5
H18D C182 H18E 109.5
C181 C182 H18F 109.5
H18D C182 H18F 109.5
H18E C182 H18F 109.5
N38 C183 C184 173.5(15)
C183 C184 H18G 109.5
C183 C184 H18H 109.5
H18G C184 H18H 109.5
C183 C184 H18I 109.5
H18G C184 H18I 109.5
H18H C184 H18I 109.5
N39 C185 C186 161(3)
C185 C186 H18J 109.5
C185 C186 H18K 109.5
H18J C186 H18K 109.5
C185 C186 H18L 109.5
H18J C186 H18L 109.5
H18K C186 H18L 109.5
C188 C187 H18Q 109.5
C188 C187 H18R 109.5
H18Q C187 H18R 109.5
C188 C187 H18S 109.5
H18Q C187 H18S 109.5
H18R C187 H18S 109.5
O45 C188 C187 104.9(12)
O45 C188 H18M 110.8
C187 C188 H18M 110.8
O45 C188 H18N 110.8
C187 C188 H18N 110.8
H18M C188 H18N 108.8
O45 C189 C190 108.7(15)
O45 C189 H18O 109.9
C190 C189 H18O 109.9
O45 C189 H18P 109.9
C190 C189 H18P 109.9
H18O C189 H18P 108.3
C189 C190 H19H 109.5
C189 C190 H19I 109.5
H19H C190 H19I 109.5
C189 C190 H19J 109.5
H19H C190 H19J 109.5
H19I C190 H19J 109.5
N40 C191 C192 174(3)
C191 C192 H19E 109.5
C191 C192 H19F 109.5
H19E C192 H19F 109.5
C191 C192 H19G 109.5
H19E C192 H19G 109.5
H19F C192 H19G 109.5
N41 C193 C194 170(2)
C193 C194 H19B 109.5
C193 C194 H19C 109.5
H19B C194 H19C 109.5
C193 C194 H19D 109.5
H19B C194 H19D 109.5
H19C C194 H19D 109.5
N42 C195 C196 179(4)
C195 C196 H19P 112.0
C195 C196 H19N 107.7
H19P C196 H19N 110.3
C195 C196 H19O 108.6
H19P C196 H19O 110.3
H19N C196 H19O 107.8
N43 C197 C198 177.8(17)
C197 C198 H19S 111.8
C197 C198 H19Q 106.5
H19S C198 H19Q 112.1
C197 C198 H19R 107.3
H19S C198 H19R 112.1
H19Q C198 H19R 106.6
C200 C199 H19K 109.5
C200 C199 H19L 109.5
H19K C199 H19L 109.5
C200 C199 H19M 109.5
H19K C199 H19M 109.5
H19L C199 H19M 109.5
O47 C200 C199 123.5(18)
O47 C200 H20H 106.5
C199 C200 H20H 106.5
O47 C200 H20I 106.5
C199 C200 H20I 106.5
H20H C200 H20I 106.5
O47 C201 C202 114.8(16)
O47 C201 H20J 108.6
C202 C201 H20J 108.6
O47 C201 H20K 108.6
C202 C201 H20K 108.6
H20J C201 H20K 107.6
C201 C202 H20P 109.5
C201 C202 H20Q 109.5
H20P C202 H20Q 109.5
C201 C202 H20R 109.5
H20P C202 H20R 109.5
H20Q C202 H20R 109.5
N44 C203 C204 169(3)
C203 C204 H20E 109.5
C203 C204 H20F 109.5
H20E C204 H20F 109.5
C203 C204 H20G 109.5
H20E C204 H20G 109.5
H20F C204 H20G 109.5
N45 C205 C206 166(2)
C205 C206 H20B 109.5
C205 C206 H20C 109.5
H20B C206 H20C 109.5
C205 C206 H20D 109.5
H20B C206 H20D 109.5
H20C C206 H20D 109.5
N44' C303 C304 165(5)
C303 C304 H30D 109.5
C303 C304 H30E 109.5
H30D C304 H30E 109.5
C303 C304 H30F 109.5
H30D C304 H30F 109.5
H30E C304 H30F 109.5
O14 Cl1 O15 111.1(7)
O14 Cl1 O13 111.9(6)
O15 Cl1 O13 111.2(6)
O14 Cl1 O16 110.2(9)
O15 Cl1 O16 104.1(6)
O13 Cl1 O16 108.1(7)
O19 Cl2 O18 110.8(6)
O19 Cl2 O17 108.7(7)
O18 Cl2 O17 109.4(6)
O19 Cl2 O20 109.6(6)
O18 Cl2 O20 109.3(6)
O17 Cl2 O20 109.1(5)
O23 Cl3 O22 112.4(7)
O23 Cl3 O24 111.0(7)
O22 Cl3 O24 109.7(6)
O23 Cl3 O21 108.1(7)
O22 Cl3 O21 106.0(7)
O24 Cl3 O21 109.4(6)
O26 Cl4 O27 116.6(9)
O26 Cl4 O25 113.8(9)
O27 Cl4 O25 109.2(8)
O26 Cl4 O28 108.2(9)
O27 Cl4 O28 104.1(8)
O25 Cl4 O28 103.8(8)
O29' Cl5 O32 100.5(11)
O29' Cl5 O30 80.7(10)
O32 Cl5 O30 114.6(8)
O29' Cl5 O31' 112.4(9)
O32 Cl5 O31' 90.4(10)
O30 Cl5 O31' 149.9(10)
O29' Cl5 O32' 113.3(9)
O32 Cl5 O32' 33.2(10)
O30 Cl5 O32' 85.8(11)
O31' Cl5 O32' 111.1(9)
O29' Cl5 O31 135.6(10)
O32 Cl5 O31 111.6(7)
O30 Cl5 O31 110.6(8)
O31' Cl5 O31 41.0(9)
O32' Cl5 O31 110.3(11)
O29' Cl5 O29 33.7(9)
O32 Cl5 O29 106.9(8)
O30 Cl5 O29 107.2(7)
O31' Cl5 O29 79.1(9)
O32' Cl5 O29 134.5(11)
O31 Cl5 O29 105.4(8)
O29' Cl5 O30' 109.5(9)
O32 Cl5 O30' 136.6(10)
O30 Cl5 O30' 44.6(9)
O31' Cl5 O30' 105.7(9)
O32' Cl5 O30' 104.3(9)
O31 Cl5 O30' 66.1(9)
O29 Cl5 O30' 115.6(10)
O35 Cl6 O34' 122.8(10)
O35 Cl6 O33 114.8(10)
O34' Cl6 O33 115.4(13)
O35 Cl6 O36' 81.9(9)
O34' Cl6 O36' 111.5(8)
O33 Cl6 O36' 102.7(12)
O35 Cl6 O36 112.8(9)
O34' Cl6 O36 73.4(9)
O33 Cl6 O36 109.5(9)
O36' Cl6 O36 40.1(8)
O35 Cl6 O35' 26.2(8)
O34' Cl6 O35' 112.3(8)
O33 Cl6 O35' 106.2(12)
O36' Cl6 O35' 108.0(7)
O36 Cl6 O35' 136.3(9)
O35 Cl6 O33' 119.3(11)
O34' Cl6 O33' 107.6(8)
O33 Cl6 O33' 8.9(14)
O36' Cl6 O33' 110.4(8)
O36 Cl6 O33' 112.3(11)
O35' Cl6 O33' 106.9(7)
O35 Cl6 O34 107.8(8)
O34' Cl6 O34 29.8(8)
O33 Cl6 O34 108.2(9)
O36' Cl6 O34 139.1(9)
O36 Cl6 O34 103.0(8)
O35' Cl6 O34 88.6(8)
O33' Cl6 O34 99.3(11)
O40 Cl7 O37 114.1(11)
O40 Cl7 O38 111.9(10)
O37 Cl7 O38 110.3(7)
O40 Cl7 O39 106.4(11)
O37 Cl7 O39 106.0(8)
O38 Cl7 O39 107.8(7)
O42 Cl8 O41 113.1(9)
O42 Cl8 O44 111.6(10)
O41 Cl8 O44 107.5(9)
O42 Cl8 O43 110.3(9)
O41 Cl8 O43 109.3(9)
O44 Cl8 O43 104.6(9)
O26' Cl4' O28' 113.6(10)
O26' Cl4' O27' 111.2(10)
O28' Cl4' O27' 108.6(10)
O26' Cl4' O25' 108.1(10)
O28' Cl4' O25' 107.5(10)
O27' Cl4' O25' 107.5(10)
O42' Cl8' O43' 115.9(11)
O42' Cl8' O41' 112.1(10)
O43' Cl8' O41' 109.6(10)
O42' Cl8' O44' 108.0(10)
O43' Cl8' O44' 105.7(10)
O41' Cl8' O44' 104.8(10)
N2 Fe1 N14 92.8(3)
N2 Fe1 N8 90.8(3)
N14 Fe1 N8 91.2(3)
N2 Fe1 N15 172.7(3)
N14 Fe1 N15 80.6(3)
N8 Fe1 N15 92.5(3)
N2 Fe1 N3 81.4(3)
N14 Fe1 N3 91.6(3)
N8 Fe1 N3 171.8(3)
N15 Fe1 N3 95.5(3)
N2 Fe1 N9 92.9(3)
N14 Fe1 N9 170.2(3)
N8 Fe1 N9 80.8(3)
N15 Fe1 N9 94.1(3)
N3 Fe1 N9 97.1(3)
N20 Fe2 N26 90.9(3)
N20 Fe2 N5 90.7(3)
N26 Fe2 N5 88.8(3)
N20 Fe2 N21 81.1(3)
N26 Fe2 N21 92.5(3)
N5 Fe2 N21 171.7(3)
N20 Fe2 N27 171.4(3)
N26 Fe2 N27 80.7(3)
N5 Fe2 N27 91.0(3)
N21 Fe2 N27 97.3(3)
N20 Fe2 N6 92.3(3)
N26 Fe2 N6 169.2(3)
N5 Fe2 N6 80.8(3)
N21 Fe2 N6 98.1(3)
N27 Fe2 N6 96.2(3)
N11 Fe3 N23 92.1(3)
N11 Fe3 N32 90.5(3)
N23 Fe3 N32 90.8(3)
N11 Fe3 N12 80.5(3)
N23 Fe3 N12 172.3(3)
N32 Fe3 N12 91.6(3)
N11 Fe3 N33 171.4(3)
N23 Fe3 N33 90.8(3)
N32 Fe3 N33 81.3(3)
N12 Fe3 N33 96.9(3)
N11 Fe3 N24 94.1(3)
N23 Fe3 N24 80.8(3)
N32 Fe3 N24 170.6(3)
N12 Fe3 N24 97.3(3)
N33 Fe3 N24 94.4(3)
N35 Fe4 N17 88.3(3)
N35 Fe4 N29 88.9(3)
N17 Fe4 N29 89.9(3)
N35 Fe4 N36 80.9(3)
N17 Fe4 N36 93.8(3)
N29 Fe4 N36 169.0(3)
N35 Fe4 N30 93.0(3)
N17 Fe4 N30 170.3(3)
N29 Fe4 N30 80.5(3)
N36 Fe4 N30 95.9(3)
N35 Fe4 N18 167.9(3)
N17 Fe4 N18 80.2(3)
N29 Fe4 N18 94.8(3)
N36 Fe4 N18 96.0(3)
N30 Fe4 N18 99.0(3)
C7 N1 C5 107.1(7)
C7 N1 C1 125.6(7)
C5 N1 C1 127.2(7)
C5 N2 C6 106.2(7)
C5 N2 Fe1 112.2(5)
C6 N2 Fe1 141.5(6)
C8 N3 C9 119.0(7)
C8 N3 Fe1 114.1(5)
C9 N3 Fe1 126.9(6)
C18 N4 C20 107.6(7)
C18 N4 C4 126.4(7)
C20 N4 C4 125.5(7)
C19 N5 C18 107.4(7)
C19 N5 Fe2 139.0(6)
C18 N5 Fe2 113.3(5)
C21 N6 C22 119.1(7)
C21 N6 Fe2 114.0(6)
C22 N6 Fe2 126.9(5)
C35 N7 C37 106.4(7)
C35 N7 C31 126.5(8)
C37 N7 C31 126.9(7)
C35 N8 C36 106.2(7)
C35 N8 Fe1 113.3(5)
C36 N8 Fe1 140.5(6)
C38 N9 C39 119.1(7)
C38 N9 Fe1 114.7(6)
C39 N9 Fe1 126.2(5)
C50 N10 C48 105.4(8)
C50 N10 C34 125.3(8)
C48 N10 C34 129.2(7)
C48 N11 C49 105.9(7)
C48 N11 Fe3 115.0(6)
C49 N11 Fe3 139.1(6)
C51 N12 C52 117.5(8)
C51 N12 Fe3 115.6(6)
C52 N12 Fe3 126.7(7)
C65 N13 C67 106.8(7)
C65 N13 C61 127.8(8)
C67 N13 C61 125.4(8)
C65 N14 C66 106.3(7)
C65 N14 Fe1 112.4(5)
C66 N14 Fe1 141.2(6)
C68 N15 C69 117.7(7)
C68 N15 Fe1 116.9(6)
C69 N15 Fe1 125.1(6)
C78 N16 C80 108.2(7)
C78 N16 C64 127.1(7)
C80 N16 C64 124.6(7)
C78 N17 C79 104.4(8)
C78 N17 Fe4 113.2(6)
C79 N17 Fe4 142.0(6)
C81 N18 C82' 121.3(9)
C81 N18 C82 116.5(9)
C82' N18 C82 17.0(9)
C81 N18 Fe4 113.5(6)
C82' N18 Fe4 124.7(7)
C82 N18 Fe4 128.8(8)
C95 N19 C97 107.6(7)
C95 N19 C91 127.8(7)
C97 N19 C91 124.4(7)
C95 N20 C96 106.4(7)
C95 N20 Fe2 113.2(5)
C96 N20 Fe2 140.3(5)
C98 N21 C99 118.7(7)
C98 N21 Fe2 114.2(5)
C99 N21 Fe2 126.8(6)
C110 N22 C108 107.4(7)
C110 N22 C94 124.6(8)
C108 N22 C94 127.6(9)
C108 N23 C109 108.1(8)
C108 N23 Fe3 113.2(6)
C109 N23 Fe3 138.5(6)
C111 N24 C112 119.0(8)
C111 N24 Fe3 114.0(7)
C112 N24 Fe3 127.0(6)
C127 N25 C125 105.8(8)
C127 N25 C121 126.6(8)
C125 N25 C121 127.5(8)
C125 N26 C126 106.8(8)
C125 N26 Fe2 113.0(6)
C126 N26 Fe2 139.8(6)
C128 N27 C129 118.4(7)
C128 N27 Fe2 114.6(5)
C129 N27 Fe2 127.0(6)
C138 N28 C140 107.2(8)
C138 N28 C124 128.0(8)
C140 N28 C124 124.6(8)
C138 N29 C139 108.1(7)
C138 N29 Fe4 112.6(6)
C139 N29 Fe4 138.9(6)
C141 N30 C142 119.9(9)
C141 N30 Fe4 113.7(6)
C142 N30 Fe4 126.3(7)
C155 N31 C157 106.4(8)
C155 N31 C151 127.2(8)
C157 N31 C151 126.3(8)
C155 N32 C156 107.0(7)
C155 N32 Fe3 113.2(6)
C156 N32 Fe3 139.6(6)
C158 N33 C159 119.2(9)
C158 N33 Fe3 114.7(6)
C159 N33 Fe3 125.9(7)
C168 N34 C170 107.5(7)
C168 N34 C154 128.0(8)
C170 N34 C154 124.1(8)
C168 N35 C169 106.9(7)
C168 N35 Fe4 112.7(6)
C169 N35 Fe4 139.7(6)
C171 N36 C172 118.6(9)
C171 N36 Fe4 114.3(6)
C172 N36 Fe4 126.9(8)
C303 N44' H21C 155.7
C10 O1 C16 116.2(11)
C23 O2 C29 117.8(8)
C40 O3 C46 118.5(7)
C53 O4 C59 116.9(13)
C70 O5 C76 117.6(8)
C100 O7 C106 117.3(10)
C119 O8 C113 115.7(11)
C130 O9 C136 117.6(11)
C143 O10 C149 116.8(9)
C166 O11 C160 114.5(16)
C173 O12 C179 118.2(13)
C188 O45 C189 110.5(12)
H46F O46 H46G 107.9
C200 O47 C201 118(2)

loop_
_geom_bond_atom_site_label_1
_geom_bond_atom_site_label_2
_geom_bond_distance
N48 C215 1.172(18)
C215 C216 1.459(18)
C216 H21C 0.9600
C216 H21D 0.9600
C216 H21B 0.9599
N48' C315 1.182(18)
C315 C316 1.472(18)
C316 H31C 0.9800
C316 H31D 0.9800
C316 H31E 0.9800
N46 C211 1.144(14)
C211 C212 1.448(15)
C212 H21E 0.9800
C212 H21F 0.9800
C212 H21G 0.9800
N47 C213 1.170(16)
C213 C214 1.422(16)
C214 H21M 0.9599
C214 H21K 0.9599
C214 H21L 0.9600
N46' C311 1.150(16)
C311 C312 1.453(16)
C312 H21M 1.1919
C312 H21K 0.9991
C312 H21L 0.6100
C312 H31F 0.9800
C312 H31G 0.9800
C312 H31H 0.9800
C82 C86 1.486(16)
C82 C90 1.532(15)
C82 N18 1.542(15)
C82 H82 1.0000
C83 C88 1.36(3)
C83 O6 1.409(18)
C83 C84 1.42(3)
C84 C85 1.40(3)
C84 H84A 0.9500
C85 C86 1.36(3)
C85 H85A 0.9500
C86 C87 1.38(3)
C87 C88 1.41(3)
C87 H87A 0.9500
C88 H88A 0.9500
O6 C89 1.427(19)
C89 H89A 0.9800
C89 H89B 0.9800
C89 H89C 0.9800
C90 H90A 0.9800
C90 H90B 0.9800
C90 H90C 0.9800
C82' N18 1.521(14)
C82' C86' 1.521(15)
C82' C90' 1.528(14)
C82' H82A 1.0000
C83' C88' 1.31(3)
C83' O6' 1.387(16)
C83' C84' 1.42(3)
C84' C85' 1.29(2)
C84' H84B 0.9500
C85' C86' 1.34(2)
C85' H85B 0.9500
C86' C87' 1.34(2)
C87' C88' 1.45(2)
C87' H87B 0.9500
C88' H88B 0.9500
O6' C89' 1.399(16)
C89' H89D 0.9800
C89' H89E 0.9800
C89' H89F 0.9800
C90' H90D 0.9800
C90' H90E 0.9800
C90' H90F 0.9800
C1 N1 1.474(11)
C1 C2 1.523(13)
C1 H1A 0.9900
C1 H1B 0.9900
C2 C3 1.531(12)
C2 H2A 0.9900
C2 H2B 0.9900
C3 C4 1.500(12)
C3 H3A 0.9900
C3 H3B 0.9900
C4 N4 1.468(10)
C4 H4A 0.9900
C4 H4B 0.9900
C5 N2 1.334(11)
C5 N1 1.364(11)
C5 C8 1.426(11)
C6 C7 1.347(12)
C6 N2 1.360(10)
C6 H6A 0.9500
C7 N1 1.362(11)
C7 H7A 0.9500
C8 N3 1.289(10)
C8 H8A 0.9500
C9 C17 1.489(14)
C9 N3 1.491(10)
C9 C13 1.503(15)
C9 H9A 1.0000
C10 C15 1.353(15)
C10 O1 1.369(14)
C10 C11 1.398(19)
C11 C12 1.385(17)
C11 H11A 0.9500
C12 C13 1.377(13)
C12 H12A 0.9500
C13 C14 1.396(14)
C14 C15 1.404(15)
C14 H14A 0.9500
C15 H15A 0.9500
C16 O1 1.424(15)
C16 H16A 0.9800
C16 H16B 0.9800
C16 H16C 0.9800
C17 H17A 0.9800
C17 H17B 0.9800
C17 H17C 0.9800
C18 N4 1.338(10)
C18 N5 1.349(10)
C18 C21 1.428(11)
C19 N5 1.346(11)
C19 C20 1.362(11)
C19 H19A 0.9500
C20 N4 1.377(11)
C20 H20A 0.9500
C21 N6 1.302(10)
C21 H21A 0.9500
C22 N6 1.464(10)
C22 C30 1.517(12)
C22 C26 1.539(11)
C22 H22A 1.0000
C23 C24 1.365(12)
C23 O2 1.379(11)
C23 C28 1.390(13)
C24 C25 1.372(12)
C24 H24A 0.9500
C25 C26 1.394(12)
C25 H25A 0.9500
C26 C27 1.384(12)
C27 C28 1.395(12)
C27 H27A 0.9500
C28 H28A 0.9500
C29 O2 1.422(12)
C29 H29A 0.9800
C29 H29B 0.9800
C29 H29C 0.9800
C30 H30A 0.9800
C30 H30B 0.9800
C30 H30C 0.9800
C31 N7 1.463(11)
C31 C32 1.548(12)
C31 H31A 0.9900
C31 H31B 0.9900
C32 C33 1.495(12)
C32 H32A 0.9900
C32 H32B 0.9900
C33 C34 1.516(12)
C33 H33A 0.9900
C33 H33B 0.9900
C34 N10 1.442(12)
C34 H34A 0.9900
C34 H34B 0.9900
C35 N8 1.335(10)
C35 N7 1.348(10)
C35 C38 1.451(12)
C36 C37 1.359(12)
C36 N8 1.367(11)
C36 H36A 0.9500
C37 N7 1.354(12)
C37 H37A 0.9500
C38 N9 1.282(10)
C38 H38A 0.9500
C39 N9 1.488(11)
C39 C47 1.498(12)
C39 C43 1.513(12)
C39 H39A 1.0000
C40 O3 1.374(10)
C40 C45 1.394(12)
C40 C41 1.404(12)
C41 C42 1.368(11)
C41 H41A 0.9500
C42 C43 1.405(11)
C42 H42A 0.9500
C43 C44 1.395(12)
C44 C45 1.392(13)
C44 H44A 0.9500
C45 H45A 0.9500
C46 O3 1.413(11)
C46 H46A 0.9800
C46 H46B 0.9800
C46 H46C 0.9800
C47 H47A 0.9800
C47 H47B 0.9800
C47 H47C 0.9800
C48 N11 1.312(11)
C48 N10 1.367(11)
C48 C51 1.438(12)
C49 C50 1.379(13)
C49 N11 1.389(10)
C49 H49A 0.9500
C50 N10 1.347(11)
C50 H50A 0.9500
C51 N12 1.324(12)
C51 H51A 0.9500
C52 N12 1.486(10)
C52 C56 1.514(14)
C52 C60 1.525(16)
C52 H52A 1.0000
C53 O4 1.372(14)
C53 C54 1.380(16)
C53 C58 1.398(15)
C54 C55 1.373(17)
C54 H54A 0.9500
C55 C56 1.390(14)
C55 H55A 0.9500
C56 C57 1.368(12)
C57 C58 1.366(14)
C57 H57A 0.9500
C58 H58A 0.9500
C59 O4 1.408(17)
C59 H59A 0.9800
C59 H59B 0.9800
C59 H59C 0.9800
C60 H60A 0.9800
C60 H60B 0.9800
C60 H60C 0.9800
C61 N13 1.489(12)
C61 C62 1.524(14)
C61 H61A 0.9900
C61 H61B 0.9900
C62 C63 1.547(13)
C62 H62A 0.9900
C62 H62B 0.9900
C63 C64 1.518(14)
C63 H63A 0.9900
C63 H63B 0.9900
C64 N16 1.484(11)
C64 H64A 0.9900
C64 H64B 0.9900
C65 N14 1.327(10)
C65 N13 1.333(11)
C65 C68 1.457(12)
C66 C67 1.325(13)
C66 N14 1.374(11)
C66 H66A 0.9500
C67 N13 1.367(12)
C67 H67A 0.9500
C68 N15 1.274(11)
C68 H68A 0.9500
C69 N15 1.503(10)
C69 C73 1.506(12)
C69 C77 1.548(12)
C69 H69A 1.0000
C70 C75 1.370(15)
C70 O5 1.374(11)
C70 C71 1.383(13)
C71 C72 1.391(12)
C71 H71A 0.9500
C72 C73 1.370(13)
C72 H72A 0.9500
C73 C74 1.434(12)
C74 C75 1.340(14)
C74 H74A 0.9500
C75 H75A 0.9500
C76 O5 1.417(14)
C76 H76A 0.9800
C76 H76B 0.9800
C76 H76C 0.9800
C77 H77A 0.9800
C77 H77B 0.9800
C77 H77C 0.9800
C78 N16 1.336(11)
C78 N17 1.342(11)
C78 C81 1.406(12)
C79 C80 1.353(13)
C79 N17 1.369(11)
C79 H79A 0.9500
C80 N16 1.354(11)
C80 H80A 0.9500
C81 N18 1.267(11)
C81 H81A 0.9500
C91 N19 1.463(10)
C91 C92 1.516(12)
C91 H91A 0.9900
C91 H91B 0.9900
C92 C93 1.530(14)
C92 H92A 0.9900
C92 H92B 0.9900
C93 C94 1.536(12)
C93 H93A 0.9900
C93 H93B 0.9900
C94 N22 1.456(11)
C94 H94A 0.9900
C94 H94B 0.9900
C95 N19 1.350(11)
C95 N20 1.355(10)
C95 C98 1.401(11)
C96 C97 1.376(12)
C96 N20 1.390(10)
C96 H96A 0.9500
C97 N19 1.380(11)
C97 H97A 0.9500
C98 N21 1.307(10)
C98 H98A 0.9500
C99 N21 1.496(10)
C99 C103 1.525(13)
C99 C107 1.527(12)
C99 H99A 1.0000
C100 O7 1.340(13)
C100 C101 1.401(14)
C100 C105 1.404(16)
C101 C102 1.370(14)
C101 H10A 0.9500
C102 C103 1.394(12)
C102 H10B 0.9500
C103 C104 1.368(13)
C104 C105 1.368(17)
C104 H10C 0.9500
C105 H10D 0.9500
C106 O7 1.401(16)
C106 H10E 0.9800
C106 H10F 0.9800
C106 H10G 0.9800
C107 H10H 0.9800
C107 H10I 0.9800
C107 H10J 0.9800
C108 N23 1.325(11)
C108 N22 1.369(11)
C108 C111 1.408(14)
C109 N23 1.380(12)
C109 C110 1.392(12)
C109 H10K 0.9500
C110 N22 1.360(13)
C110 H11B 0.9500
C111 N24 1.315(12)
C111 H11C 0.9500
C112 N24 1.487(13)
C112 C120 1.513(13)
C112 C116 1.534(16)
C112 H11D 1.0000
C113 C118 1.360(17)
C113 O8 1.397(15)
C113 C114 1.427(15)
C114 C115 1.365(16)
C114 H11E 0.9500
C115 C116 1.375(13)
C115 H11F 0.9500
C116 C117 1.379(15)
C117 C118 1.420(19)
C117 H11G 0.9500
C118 H11H 0.9500
C119 O8 1.393(15)
C119 H11I 0.9800
C119 H11J 0.9800
C119 H11K 0.9800
C120 H12B 0.9800
C120 H12C 0.9800
C120 H12D 0.9800
C121 N25 1.458(12)
C121 C122 1.533(13)
C121 H12E 0.9900
C121 H12F 0.9900
C122 C123 1.523(13)
C122 H12G 0.9900
C122 H12H 0.9900
C123 C124 1.513(13)
C123 H12I 0.9900
C123 H12J 0.9900
C124 N28 1.458(11)
C124 H12K 0.9900
C124 H12L 0.9900
C125 N26 1.323(11)
C125 N25 1.363(11)
C125 C128 1.435(12)
C126 N26 1.357(11)
C126 C127 1.372(14)
C126 H12M 0.9500
C127 N25 1.360(12)
C127 H12N 0.9500
C128 N27 1.293(11)
C128 H12O 0.9500
C129 C133 1.506(11)
C129 C137 1.521(13)
C129 N27 1.526(10)
C129 H12P 1.0000
C130 O9 1.377(11)
C130 C135 1.378(15)
C130 C131 1.386(15)
C131 C132 1.389(13)
C131 H13A 0.9500
C132 C133 1.383(12)
C132 H13B 0.9500
C133 C134 1.411(12)
C134 C135 1.365(13)
C134 H13C 0.9500
C135 H13D 0.9500
C136 O9 1.410(15)
C136 H13E 0.9800
C136 H13F 0.9800
C136 H13G 0.9800
C137 H13H 0.9800
C137 H13I 0.9800
C137 H13J 0.9800
C138 N29 1.308(11)
C138 N28 1.364(11)
C138 C141 1.407(13)
C139 N29 1.367(11)
C139 C140 1.377(13)
C139 H13K 0.9500
C140 N28 1.378(12)
C140 H14B 0.9500
C141 N30 1.307(13)
C141 H14C 0.9500
C142 N30 1.475(12)
C142 C150 1.537(16)
C142 C146 1.542(15)
C142 H14D 1.0000
C143 C144 1.352(15)
C143 O10 1.404(14)
C143 C148 1.414(18)
C144 C145 1.357(14)
C144 H14E 0.9500
C145 C146 1.383(14)
C145 H14F 0.9500
C146 C147 1.412(15)
C147 C148 1.350(17)
C147 H14G 0.9500
C148 H14H 0.9500
C149 O10 1.421(16)
C149 H14I 0.9800
C149 H14J 0.9800
C149 H14K 0.9800
C150 H15B 0.9800
C150 H15C 0.9800
C150 H15D 0.9800
C151 N31 1.468(12)
C151 C152 1.526(13)
C151 H15E 0.9900
C151 H15F 0.9900
C152 C153 1.550(13)
C152 H15G 0.9900
C152 H15H 0.9900
C153 C154 1.498(13)
C153 H15I 0.9900
C153 H15J 0.9900
C154 N34 1.452(11)
C154 H15K 0.9900
C154 H15L 0.9900
C155 N32 1.308(11)
C155 N31 1.347(12)
C155 C158 1.477(12)
C156 N32 1.350(10)
C156 C157 1.368(13)
C156 H15M 0.9500
C157 N31 1.367(12)
C157 H15N 0.9500
C158 N33 1.253(13)
C158 H15O 0.9500
C159 N33 1.497(12)
C159 C163 1.526(13)
C159 C167 1.544(15)
C159 H15P 1.0000
C160 C165 1.339(19)
C160 C161 1.377(17)
C160 O11 1.437(14)
C161 C162 1.335(14)
C161 H16D 0.9500
C162 C163 1.393(16)
C162 H16E 0.9500
C163 C164 1.377(16)
C164 C165 1.417(16)
C164 H16F 0.9500
C165 H16G 0.9500
C166 O11 1.30(2)
C166 H16H 0.9800
C166 H16I 0.9800
C166 H16J 0.9800
C167 H16K 0.9800
C167 H16L 0.9800
C167 H16M 0.9800
C168 N35 1.327(11)
C168 N34 1.368(11)
C168 C171 1.405(13)
C169 N35 1.392(10)
C169 C170 1.393(12)
C169 H16N 0.9500
C170 N34 1.379(11)
C170 H17D 0.9500
C171 N36 1.307(13)
C171 H17E 0.9500
C172 N36 1.510(12)
C172 C180 1.520(17)
C172 C176 1.531(17)
C172 H17F 1.0000
C173 C174 1.31(2)
C173 C178 1.335(19)
C173 O12 1.390(18)
C174 C175 1.48(2)
C174 H17G 0.9500
C175 C176 1.364(18)
C175 H175 0.9500
C176 C177 1.374(17)
C177 C178 1.388(17)
C177 H17J 0.9500
C178 H17K 0.9500
C179 O12 1.45(2)
C179 H17L 0.9800
C179 H17M 0.9800
C179 H17N 0.9800
C180 H18A 0.9800
C180 H18B 0.9800
C180 H18C 0.9800
C181 N37 1.12(2)
C181 C182 1.34(3)
C182 H18D 0.9800
C182 H18E 0.9800
C182 H18F 0.9800
C183 N38 1.196(16)
C183 C184 1.49(2)
C184 H18G 0.9800
C184 H18H 0.9800
C184 H18I 0.9800
C185 N39 1.19(3)
C185 C186 1.54(3)
C186 H18J 0.9800
C186 H18K 0.9800
C186 H18L 0.9800
C187 C188 1.502(19)
C187 H18Q 0.9800
C187 H18R 0.9800
C187 H18S 0.9800
C188 O45 1.401(16)
C188 H18M 0.9900
C188 H18N 0.9900
C189 O45 1.412(19)
C189 C190 1.54(2)
C189 H18O 0.9900
C189 H18P 0.9900
C190 H19H 0.9800
C190 H19I 0.9800
C190 H19J 0.9800
C191 N40 1.13(3)
C191 C192 1.38(4)
C192 H19E 0.9800
C192 H19F 0.9800
C192 H19G 0.9800
C193 N41 1.074(19)
C193 C194 1.35(2)
C194 H19B 0.9800
C194 H19C 0.9800
C194 H19D 0.9800
C195 N42 1.09(3)
C195 C196 1.54(4)
C196 H19P 0.9599
C196 H19N 0.9601
C196 H19O 0.9600
C197 N43 1.168(17)
C197 C198 1.49(2)
C198 H19S 0.9600
C198 H19Q 0.9599
C198 H19R 0.9600
C199 C200 1.514(16)
C199 H19K 0.9800
C199 H19L 0.9800
C199 H19M 0.9800
C200 O47 1.393(19)
C200 H20H 0.9900
C200 H20I 0.9900
C201 O47 1.43(2)
C201 C202 1.591(17)
C201 H20J 0.9900
C201 H20K 0.9900
C202 H20P 0.9800
C202 H20Q 0.9800
C202 H20R 0.9800
C203 N44 1.172(15)
C203 C204 1.437(16)
C204 H20E 0.9800
C204 H20F 0.9800
C204 H20G 0.9800
C205 N45 1.14(2)
C205 C206 1.37(3)
C206 H20B 0.9800
C206 H20C 0.9800
C206 H20D 0.9800
C303 N44' 1.159(17)
C303 C304 1.455(17)
C304 H30D 0.9800
C304 H30E 0.9800
C304 H30F 0.9800
Cl1 O14 1.386(9)
Cl1 O15 1.407(10)
Cl1 O13 1.413(7)
Cl1 O16 1.431(11)
Cl2 O19 1.407(8)
Cl2 O18 1.412(8)
Cl2 O17 1.433(9)
Cl2 O20 1.444(9)
Cl3 O23 1.394(10)
Cl3 O22 1.400(9)
Cl3 O24 1.429(10)
Cl3 O21 1.464(10)
Cl4 O26 1.355(12)
Cl4 O27 1.402(12)
Cl4 O25 1.416(10)
Cl4 O28 1.472(12)
Cl5 O29' 1.398(12)
Cl5 O32 1.409(11)
Cl5 O30 1.417(11)
Cl5 O31' 1.428(12)
Cl5 O32' 1.430(12)
Cl5 O31 1.438(11)
Cl5 O29 1.468(11)
Cl5 O30' 1.474(12)
Cl6 O35 1.374(11)
Cl6 O34' 1.392(10)
Cl6 O33 1.407(11)
Cl6 O36' 1.416(10)
Cl6 O36 1.426(11)
Cl6 O35' 1.432(9)
Cl6 O33' 1.435(9)
Cl6 O34 1.476(11)
Cl7 O40 1.333(11)
Cl7 O37 1.423(12)
Cl7 O38 1.423(10)
Cl7 O39 1.442(11)
Cl8 O42 1.364(13)
Cl8 O41 1.385(11)
Cl8 O44 1.425(13)
Cl8 O43 1.426(13)
Cl4' O26' 1.376(12)
Cl4' O28' 1.396(13)
Cl4' O27' 1.425(13)
Cl4' O25' 1.437(13)
Cl8' O42' 1.348(13)
Cl8' O43' 1.384(13)
Cl8' O41' 1.410(13)
Cl8' O44' 1.466(14)
Fe1 N2 1.947(7)
Fe1 N14 1.963(7)
Fe1 N8 1.963(7)
Fe1 N15 1.993(7)
Fe1 N3 2.010(7)
Fe1 N9 2.018(7)
Fe2 N20 1.936(7)
Fe2 N26 1.949(7)
Fe2 N5 1.958(6)
Fe2 N21 1.994(6)
Fe2 N27 2.020(7)
Fe2 N6 2.032(7)
Fe3 N11 1.932(7)
Fe3 N23 1.939(8)
Fe3 N32 1.953(7)
Fe3 N12 1.978(8)
Fe3 N33 1.998(8)
Fe3 N24 2.009(8)
Fe4 N35 1.940(7)
Fe4 N17 1.950(7)
Fe4 N29 1.965(7)
Fe4 N36 1.997(8)
Fe4 N30 2.024(8)
Fe4 N18 2.039(8)
N44' H21C 1.2685
O46 H46F 0.8500
O46 H46G 0.8503

loop_
_platon_squeeze_void_nr
_platon_squeeze_void_average_x
_platon_squeeze_void_average_y
_platon_squeeze_void_average_z
_platon_squeeze_void_volume
_platon_squeeze_void_count_electrons
_platon_squeeze_void_content
1 0.250 0.368 0.887 101 13 ' '
2 0.270 0.958 0.207 121 17 ' '
